data_4337977
loop_
_publ_author_name
'Ciabatti, Iacopo'
'Femoni, Cristina'
'Hayatifar, Mohammad'
'Iapalucci, Maria Carmela'
'Longoni, Giuliano'
'Pinzino, Calogero'
'Solmi, Matilde Valeria'
'Zacchini, Stefano'

_publ_section_title
;
 The Redox Chemistry of [Co6C(CO)15](2-): A Synthetic Route to New
 Co-Carbide Carbonyl Clusters.
;
_journal_issue 7
_journal_name_full 'Inorganic chemistry'
_journal_page_first 3818
_journal_paper_doi 10.1021/ic500161e
_journal_volume 53
_journal_year 2014
_chemical_formula_sum 'C41 H40 Co11 N2 O23'
_chemical_formula_weight 1576.98
_chemical_name_systematic
; 
 ? 
;
_space_group_IT_number 29
_symmetry_cell_setting orthorhombic
_symmetry_space_group_name_Hall 'P 2c -2ac'
_symmetry_space_group_name_H-M 'P c a 21'
_atom_sites_solution_hydrogens geom
_atom_sites_solution_primary direct
_atom_sites_solution_secondary difmap
_audit_creation_method SHELXL-97
_cell_angle_alpha 90.00
_cell_angle_beta 90.00
_cell_angle_gamma 90.00
_cell_formula_units_Z 4
_cell_length_a 45.530(13)
_cell_length_b 9.782(3)
_cell_length_c 12.033(3)
_cell_measurement_reflns_used 1569
_cell_measurement_temperature 296(2)
_cell_measurement_theta_max 20.4165
_cell_measurement_theta_min 2.463
_cell_volume 5359(3)
_computing_cell_refinement 'APEX2 (Bruker AXS, 2006)'
_computing_data_collection 'APEX2 (Bruker AXS, 2006)'
_computing_data_reduction 'SAINT (Bruker AXS, 2004)'
_computing_molecular_graphics 'SCHAKAL99 (Keller, 1999)'
_computing_publication_material 'XCIF (Bruker AXS, 2001)'
_computing_structure_refinement 'SHELXL-97 (Sheldrick, 1997)'
_computing_structure_solution 'SHELXS-97 (Sheldrick, 1990)'
_diffrn_ambient_temperature 296(2)
_diffrn_measured_fraction_theta_full 0.960
_diffrn_measured_fraction_theta_max 0.960
_diffrn_measurement_device_type 'CCD area detector'
_diffrn_measurement_method 'phi and omega scans'
_diffrn_radiation_monochromator graphite
_diffrn_radiation_source 'fine-focus sealed tube'
_diffrn_radiation_type MoK\a
_diffrn_radiation_wavelength 0.71073
_diffrn_reflns_av_R_equivalents 0.1167
_diffrn_reflns_av_unetI/netI 0.1235
_diffrn_reflns_limit_h_max 49
_diffrn_reflns_limit_h_min -42
_diffrn_reflns_limit_k_max 10
_diffrn_reflns_limit_k_min -5
_diffrn_reflns_limit_l_max 9
_diffrn_reflns_limit_l_min -11
_diffrn_reflns_number 10395
_diffrn_reflns_theta_full 22.72
_diffrn_reflns_theta_max 22.72
_diffrn_reflns_theta_min 1.91
_exptl_absorpt_coefficient_mu 3.388
_exptl_absorpt_correction_T_max 0.6866
_exptl_absorpt_correction_T_min 0.6132
_exptl_absorpt_correction_type empirical
_exptl_absorpt_process_details
;
 Data were corrected for Lorentz polarization and absorption
 effects (empirical absorption corrections SADABS).
 R(int) = 0.1291 (selected reflections only, before parameter refinement)
 R(int) = 0.0619 (selected reflections only, after parameter refinement)
;
_exptl_crystal_colour black
_exptl_crystal_density_diffrn 1.954
_exptl_crystal_density_method 'not measured'
_exptl_crystal_description prism
_exptl_crystal_F_000 3124
_exptl_crystal_size_max 0.16
_exptl_crystal_size_mid 0.13
_exptl_crystal_size_min 0.12
_refine_diff_density_max 1.186
_refine_diff_density_min -1.077
_refine_diff_density_rms 0.187
_refine_ls_abs_structure_details 'Flack H D (1983), Acta Cryst. A39, 876-881'
_refine_ls_abs_structure_Flack 0.41(7)
_refine_ls_extinction_method none
_refine_ls_goodness_of_fit_ref 1.010
_refine_ls_hydrogen_treatment constr
_refine_ls_matrix_type full
_refine_ls_number_parameters 683
_refine_ls_number_reflns 5852
_refine_ls_number_restraints 576
_refine_ls_restrained_S_all 0.973
_refine_ls_R_factor_all 0.1211
_refine_ls_R_factor_gt 0.0869
_refine_ls_shift/su_max 0.000
_refine_ls_shift/su_mean 0.000
_refine_ls_structure_factor_coef Fsqd
_refine_ls_weighting_details 'calc w=1/[\s^2^(Fo^2^)+(0.1547P)^2^+0.0000P] where P=(Fo^2^+2Fc^2^)/3'
_refine_ls_weighting_scheme calc
_refine_ls_wR_factor_gt 0.2148
_refine_ls_wR_factor_ref 0.2467
_reflns_number_gt 4011
_reflns_number_total 5852
_reflns_threshold_expression >2sigma(I)
_cod_data_source_file ic500161e_si_001.cif
_cod_data_source_block 5_[TEA]2[Co11C2(CO)23]
_cod_depositor_comments
;
The following automatic conversions were performed:

'_symmetry_cell_setting' value 'Orthorhombic' changed to
'orthorhombic' according to
/usr/data/users/saulius/automatic-downloads/rss-feeds/ACS/lib/dictionaries/cif_core.dic
dictionary named 'cif_core.dic' version 2.4.2 from 2011-04-26.

Automatic conversion script
Id: cif_fix_values 2281 2013-09-26 08:29:07Z andrius 

 Adding full bibliography for 4337973--4337985.cif.
;
_cod_original_sg_symbol_H-M Pca2(1)
_cod_database_code 4337977

loop_
_symmetry_equiv_pos_as_xyz
'x, y, z'
'-x, -y, z+1/2'
'x+1/2, -y, z'
'-x+1/2, y, z+1/2'

loop_
_atom_site_label
_atom_site_type_symbol
_atom_site_fract_x
_atom_site_fract_y
_atom_site_fract_z
_atom_site_U_iso_or_equiv
_atom_site_adp_type
_atom_site_occupancy
_atom_site_symmetry_multiplicity
_atom_site_calc_flag
_atom_site_refinement_flags
_atom_site_disorder_assembly
_atom_site_disorder_group
Co1 Co 0.12819(6) 0.2912(3) 0.7421(3) 0.0346(8) Uani 1 1 d . . .
Co2 Co 0.08499(6) -0.1205(3) 0.7629(3) 0.0352(8) Uani 1 1 d . . .
Co3 Co 0.07237(5) 0.2624(3) 0.7711(3) 0.0319(7) Uani 1 1 d . . .
Co4 Co 0.05043(6) 0.0518(3) 0.6639(3) 0.0381(9) Uani 1 1 d . . .
Co5 Co 0.15818(6) 0.1202(3) 0.6035(3) 0.0366(8) Uani 1 1 d . . .
Co6 Co 0.05475(6) 0.0596(3) 0.8792(3) 0.0390(9) Uani 1 1 d . . .
Co7 Co 0.10306(6) 0.1024(3) 0.6295(3) 0.0307(8) Uani 1 1 d . . .
Co8 Co 0.18807(6) 0.0288(3) 0.7617(4) 0.0495(9) Uani 1 1 d . . .
Co9 Co 0.18313(6) 0.2904(3) 0.7405(3) 0.0474(10) Uani 1 1 d . . .
Co10 Co 0.16199(6) 0.1751(3) 0.9157(3) 0.0391(9) Uani 1 1 d . . .
Co11 Co 0.12191(7) 0.0434(3) 0.8305(3) 0.0428(9) Uani 1 1 d . . .
C1 C 0.0843(4) 0.079(2) 0.764(2) 0.033(5) Uani 1 1 d U . .
C2 C 0.1544(3) 0.1382(17) 0.7562(18) 0.019(4) Uani 1 1 d U . .
C3 C 0.0618(5) -0.221(2) 0.849(2) 0.041(5) Uani 1 1 d U . .
C4 C 0.0339(4) -0.105(2) 0.632(2) 0.035(5) Uani 1 1 d U . .
C5 C 0.0213(5) 0.155(2) 0.628(2) 0.046(6) Uani 1 1 d U . .
C6 C 0.0481(5) 0.252(2) 0.900(2) 0.051(6) Uani 1 1 d U . .
C7 C 0.0995(5) 0.387(2) 0.836(2) 0.037(5) Uani 1 1 d U . .
C8 C 0.1110(5) 0.286(2) 0.599(2) 0.052(6) Uani 1 1 d U . .
C9 C 0.1289(4) 0.008(2) 0.536(2) 0.030(5) Uani 1 1 d U . .
C10 C 0.1331(6) 0.057(3) 0.981(3) 0.056(7) Uani 1 1 d U . .
C11 C 0.1934(7) 0.095(3) 0.966(3) 0.079(8) Uani 1 1 d U . .
C12 C 0.2236(6) 0.098(2) 0.751(3) 0.060(6) Uani 1 1 d U . .
C13 C 0.0537(5) 0.397(2) 0.703(2) 0.046(6) Uani 1 1 d U . .
C14 C 0.1498(5) 0.445(2) 0.726(2) 0.037(5) Uani 1 1 d U . .
C15 C 0.2035(6) 0.350(3) 0.627(3) 0.066(7) Uani 1 1 d U . .
C16 C 0.2022(6) 0.373(3) 0.851(3) 0.064(7) Uani 1 1 d U . .
C17 C 0.1941(6) -0.138(3) 0.804(3) 0.066(7) Uani 1 1 d U . .
C18 C 0.1214(5) -0.147(3) 0.841(2) 0.048(6) Uani 1 1 d U . .
C19 C 0.0936(5) -0.242(3) 0.655(2) 0.047(6) Uani 1 1 d U . .
C20 C 0.0583(6) 0.018(3) 1.024(3) 0.061(7) Uani 1 1 d U . .
C21 C 0.0174(6) 0.010(3) 0.858(2) 0.054(6) Uani 1 1 d U . .
C22 C 0.0727(6) 0.081(3) 0.529(3) 0.056(6) Uani 1 1 d U . .
C23 C 0.1663(6) 0.194(3) 0.471(3) 0.066(7) Uani 1 1 d U . .
C24 C 0.1865(6) -0.007(3) 0.606(3) 0.067(7) Uani 1 1 d U . .
C25 C 0.1532(7) 0.309(3) 0.996(3) 0.079(8) Uani 1 1 d U . .
O3 O 0.0491(4) -0.2993(18) 0.9051(17) 0.062(5) Uani 1 1 d U . .
O4 O 0.0205(4) -0.2028(17) 0.6085(16) 0.061(5) Uani 1 1 d U . .
O5 O 0.0021(4) 0.2218(19) 0.5922(18) 0.075(5) Uani 1 1 d U . .
O6 O 0.0346(4) 0.3291(18) 0.9594(17) 0.065(5) Uani 1 1 d U . .
O7 O 0.0998(3) 0.4757(18) 0.8925(16) 0.053(4) Uani 1 1 d U . .
O8 O 0.1068(4) 0.3673(16) 0.5240(15) 0.051(4) Uani 1 1 d U . .
O9 O 0.1288(3) -0.0767(16) 0.4681(16) 0.052(4) Uani 1 1 d U . .
O10 O 0.1262(4) 0.016(2) 1.0691(18) 0.071(5) Uani 1 1 d U . .
O11 O 0.2132(5) 0.068(2) 1.029(2) 0.093(6) Uani 1 1 d U . .
O12 O 0.2491(4) 0.1169(19) 0.765(2) 0.082(5) Uani 1 1 d U . .
O13 O 0.0410(4) 0.4857(18) 0.6565(16) 0.064(5) Uani 1 1 d U . .
O14 O 0.1531(4) 0.5604(17) 0.7073(15) 0.054(4) Uani 1 1 d U . .
O15 O 0.2166(5) 0.396(2) 0.555(2) 0.090(6) Uani 1 1 d U . .
O16 O 0.2147(4) 0.4396(19) 0.9082(18) 0.071(5) Uani 1 1 d U . .
O17 O 0.2001(5) -0.245(2) 0.832(2) 0.095(7) Uani 1 1 d U . .
O18 O 0.1332(4) -0.2382(17) 0.8910(16) 0.060(5) Uani 1 1 d U . .
O19 O 0.0973(4) -0.3202(18) 0.5891(17) 0.065(5) Uani 1 1 d U . .
O20 O 0.0576(4) -0.019(2) 1.113(2) 0.078(6) Uani 1 1 d U . .
O21 O -0.0067(4) -0.021(2) 0.8543(17) 0.073(5) Uani 1 1 d U . .
O22 O 0.0679(4) 0.0959(17) 0.4299(17) 0.058(5) Uani 1 1 d U . .
O23 O 0.1701(5) 0.246(2) 0.388(2) 0.099(7) Uani 1 1 d U . .
O24 O 0.1997(5) -0.091(2) 0.543(2) 0.097(7) Uani 1 1 d U . .
O25 O 0.1494(5) 0.391(3) 1.068(2) 0.104(7) Uani 1 1 d U . .
N1 N 0.0630(3) 0.5222(17) 0.2555(17) 0.062(3) Uani 1 1 d DU . .
C101 C 0.0320(4) 0.479(3) 0.251(2) 0.067(5) Uani 1 1 d DU . .
H10A H 0.0292 0.4223 0.1855 0.080 Uiso 1 1 calc R . .
H10B H 0.0197 0.5591 0.2429 0.080 Uiso 1 1 calc R . .
C102 C 0.0218(6) 0.398(3) 0.354(2) 0.076(6) Uani 1 1 d DU . .
H10C H 0.0017 0.3714 0.3442 0.113 Uiso 1 1 calc R . .
H10D H 0.0235 0.4549 0.4185 0.113 Uiso 1 1 calc R . .
H10E H 0.0338 0.3183 0.3624 0.113 Uiso 1 1 calc R . .
C103 C 0.0686(5) 0.592(3) 0.1491(19) 0.061(4) Uani 1 1 d DU . .
H10F H 0.0538 0.6629 0.1405 0.073 Uiso 1 1 calc R . .
H10G H 0.0656 0.5266 0.0900 0.073 Uiso 1 1 calc R . .
C104 C 0.0986(4) 0.659(3) 0.130(3) 0.065(5) Uani 1 1 d DU . .
H10H H 0.0992 0.6985 0.0574 0.097 Uiso 1 1 calc R . .
H10I H 0.1137 0.5911 0.1370 0.097 Uiso 1 1 calc R . .
H10J H 0.1016 0.7292 0.1850 0.097 Uiso 1 1 calc R . .
C105 C 0.0673(6) 0.615(2) 0.350(2) 0.066(5) Uani 1 1 d DU . .
H10K H 0.0878 0.6414 0.3538 0.079 Uiso 1 1 calc R . .
H10L H 0.0626 0.5668 0.4184 0.079 Uiso 1 1 calc R . .
C106 C 0.0486(6) 0.745(3) 0.345(3) 0.080(6) Uani 1 1 d DU . .
H10M H 0.0529 0.8020 0.4076 0.120 Uiso 1 1 calc R . .
H10N H 0.0281 0.7206 0.3458 0.120 Uiso 1 1 calc R . .
H10O H 0.0529 0.7936 0.2775 0.120 Uiso 1 1 calc R . .
C107 C 0.0834(5) 0.406(2) 0.269(2) 0.067(5) Uani 1 1 d DU . .
H10P H 0.0802 0.3675 0.3424 0.080 Uiso 1 1 calc R . .
H10Q H 0.1032 0.4417 0.2677 0.080 Uiso 1 1 calc R . .
C108 C 0.0818(6) 0.289(3) 0.185(2) 0.074(6) Uani 1 1 d DU . .
H10R H 0.0960 0.2200 0.2048 0.111 Uiso 1 1 calc R . .
H10S H 0.0861 0.3229 0.1123 0.111 Uiso 1 1 calc R . .
H10T H 0.0625 0.2497 0.1862 0.111 Uiso 1 1 calc R . .
N2 N 0.2983(4) 0.6752(19) 0.7500(18) 0.059(4) Uiso 1 1 d DU . .
C201 C 0.2674(5) 0.716(4) 0.743(3) 0.067(5) Uiso 0.634(18) 1 d PDU A 1
H20A H 0.2646 0.8021 0.7822 0.081 Uiso 0.634(18) 1 calc PR A 1
H20B H 0.2552 0.6478 0.7783 0.081 Uiso 0.634(18) 1 calc PR A 1
C202 C 0.2579(10) 0.734(5) 0.622(3) 0.068(7) Uiso 0.634(18) 1 d PDU A 1
H20C H 0.2378 0.7616 0.6192 0.102 Uiso 0.634(18) 1 calc PR A 1
H20D H 0.2602 0.6482 0.5836 0.102 Uiso 0.634(18) 1 calc PR A 1
H20E H 0.2700 0.8017 0.5870 0.102 Uiso 0.634(18) 1 calc PR A 1
C203 C 0.3037(8) 0.543(3) 0.695(4) 0.066(5) Uiso 0.634(18) 1 d PDU A 1
H20F H 0.3242 0.5210 0.7075 0.079 Uiso 0.634(18) 1 calc PR A 1
H20G H 0.3013 0.5577 0.6163 0.079 Uiso 0.634(18) 1 calc PR A 1
C204 C 0.2861(9) 0.414(4) 0.724(5) 0.065(8) Uiso 0.634(18) 1 d PDU A 1
H20H H 0.2925 0.3400 0.6778 0.097 Uiso 0.634(18) 1 calc PR A 1
H20I H 0.2656 0.4309 0.7121 0.097 Uiso 0.634(18) 1 calc PR A 1
H20J H 0.2893 0.3909 0.8008 0.097 Uiso 0.634(18) 1 calc PR A 1
C205 C 0.3173(8) 0.779(3) 0.697(3) 0.064(5) Uiso 0.634(18) 1 d PDU A 1
H20K H 0.3101 0.7922 0.6219 0.076 Uiso 0.634(18) 1 calc PR A 1
H20L H 0.3368 0.7402 0.6913 0.076 Uiso 0.634(18) 1 calc PR A 1
C206 C 0.3204(9) 0.921(3) 0.750(4) 0.066(8) Uiso 0.634(18) 1 d PDU A 1
H20M H 0.3335 0.9753 0.7057 0.099 Uiso 0.634(18) 1 calc PR A 1
H20N H 0.3282 0.9115 0.8236 0.099 Uiso 0.634(18) 1 calc PR A 1
H20O H 0.3015 0.9639 0.7534 0.099 Uiso 0.634(18) 1 calc PR A 1
C207 C 0.3017(8) 0.666(5) 0.871(2) 0.068(5) Uiso 0.634(18) 1 d PDU A 1
H20P H 0.2878 0.5994 0.8991 0.082 Uiso 0.634(18) 1 calc PR A 1
H20Q H 0.2963 0.7541 0.9031 0.082 Uiso 0.634(18) 1 calc PR A 1
C208 C 0.3322(8) 0.629(5) 0.915(4) 0.071(8) Uiso 0.634(18) 1 d PDU A 1
H20R H 0.3317 0.6228 0.9943 0.106 Uiso 0.634(18) 1 calc PR A 1
H20S H 0.3461 0.6974 0.8926 0.106 Uiso 0.634(18) 1 calc PR A 1
H20T H 0.3380 0.5419 0.8843 0.106 Uiso 0.634(18) 1 calc PR A 1
C211 C 0.2932(14) 0.680(8) 0.629(2) 0.066(5) Uiso 0.366(18) 1 d PDU A 2
H21A H 0.2978 0.5884 0.6028 0.079 Uiso 0.366(18) 1 calc PR A 2
H21B H 0.3086 0.7385 0.6000 0.079 Uiso 0.366(18) 1 calc PR A 2
C212 C 0.2654(14) 0.721(8) 0.566(7) 0.068(8) Uiso 0.366(18) 1 d PDU A 2
H21C H 0.2694 0.7231 0.4879 0.101 Uiso 0.366(18) 1 calc PR A 2
H21D H 0.2592 0.8099 0.5903 0.101 Uiso 0.366(18) 1 calc PR A 2
H21E H 0.2501 0.6558 0.5809 0.101 Uiso 0.366(18) 1 calc PR A 2
C213 C 0.2776(13) 0.578(5) 0.801(6) 0.067(5) Uiso 0.366(18) 1 d PDU A 2
H21F H 0.2578 0.6148 0.7983 0.081 Uiso 0.366(18) 1 calc PR A 2
H21G H 0.2828 0.5630 0.8783 0.081 Uiso 0.366(18) 1 calc PR A 2
C214 C 0.2791(18) 0.443(7) 0.737(8) 0.067(7) Uiso 0.366(18) 1 d PDU A 2
H21H H 0.2632 0.3851 0.7592 0.101 Uiso 0.366(18) 1 calc PR A 2
H21I H 0.2975 0.3990 0.7517 0.101 Uiso 0.366(18) 1 calc PR A 2
H21J H 0.2776 0.4617 0.6584 0.101 Uiso 0.366(18) 1 calc PR A 2
C215 C 0.2904(14) 0.807(4) 0.801(6) 0.068(5) Uiso 0.366(18) 1 d PDU A 2
H21K H 0.2903 0.7926 0.8808 0.081 Uiso 0.366(18) 1 calc PR A 2
H21L H 0.2703 0.8261 0.7795 0.081 Uiso 0.366(18) 1 calc PR A 2
C216 C 0.3082(15) 0.936(6) 0.779(8) 0.067(8) Uiso 0.366(18) 1 d PDU A 2
H21M H 0.2978 1.0142 0.8074 0.101 Uiso 0.366(18) 1 calc PR A 2
H21N H 0.3112 0.9470 0.7006 0.101 Uiso 0.366(18) 1 calc PR A 2
H21O H 0.3269 0.9297 0.8156 0.101 Uiso 0.366(18) 1 calc PR A 2
C217 C 0.3294(6) 0.639(7) 0.765(6) 0.062(6) Uiso 0.366(18) 1 d PDU A 2
H21P H 0.3411 0.7176 0.7443 0.074 Uiso 0.366(18) 1 calc PR A 2
H21Q H 0.3340 0.5662 0.7133 0.074 Uiso 0.366(18) 1 calc PR A 2
C218 C 0.3395(17) 0.593(8) 0.881(5) 0.062(8) Uiso 0.366(18) 1 d PDU A 2
H21R H 0.3598 0.5677 0.8777 0.093 Uiso 0.366(18) 1 calc PR A 2
H21S H 0.3280 0.5157 0.9039 0.093 Uiso 0.366(18) 1 calc PR A 2
H21T H 0.3369 0.6665 0.9325 0.093 Uiso 0.366(18) 1 calc PR A 2

loop_
_atom_site_aniso_label
_atom_site_aniso_U_11
_atom_site_aniso_U_22
_atom_site_aniso_U_33
_atom_site_aniso_U_23
_atom_site_aniso_U_13
_atom_site_aniso_U_12
Co1 0.0266(14) 0.0361(16) 0.041(2) -0.0007(16) -0.0047(14) 0.0017(12)
Co2 0.0297(14) 0.0368(16) 0.039(2) -0.0029(19) -0.0009(16) -0.0038(12)
Co3 0.0271(14) 0.0370(16) 0.0316(19) -0.0010(17) 0.0039(15) -0.0012(11)
Co4 0.0259(15) 0.0434(18) 0.045(2) -0.0012(17) -0.0049(15) -0.0032(13)
Co5 0.0257(15) 0.0522(19) 0.032(2) -0.0045(17) -0.0003(14) 0.0019(13)
Co6 0.0322(16) 0.0443(19) 0.041(2) 0.0009(17) 0.0057(15) -0.0037(14)
Co7 0.0238(14) 0.0386(16) 0.030(2) -0.0043(15) -0.0001(13) 0.0003(12)
Co8 0.0392(16) 0.057(2) 0.053(3) -0.004(2) -0.0045(19) 0.0168(15)
Co9 0.0357(16) 0.059(2) 0.048(3) -0.0010(19) 0.0004(16) -0.0181(14)
Co10 0.0313(16) 0.0465(19) 0.039(2) -0.0037(18) -0.0075(15) -0.0002(14)
Co11 0.0474(18) 0.0438(19) 0.037(2) 0.0078(17) -0.0169(16) -0.0129(15)
C1 0.033(6) 0.039(6) 0.026(7) 0.005(5) 0.003(5) -0.001(4)
C2 0.024(5) 0.024(6) 0.010(6) 0.003(5) -0.006(5) 0.003(4)
C3 0.040(7) 0.039(7) 0.043(7) 0.002(5) -0.001(5) -0.002(5)
C4 0.038(6) 0.033(6) 0.035(7) 0.000(5) -0.003(5) 0.000(4)
C5 0.045(7) 0.047(7) 0.045(7) 0.004(5) -0.002(5) 0.001(5)
C6 0.049(7) 0.053(7) 0.050(7) -0.001(5) 0.003(5) 0.001(5)
C7 0.036(6) 0.037(6) 0.037(7) 0.000(5) 0.002(5) 0.001(4)
C8 0.049(7) 0.052(7) 0.055(7) -0.001(5) -0.003(5) 0.001(5)
C9 0.027(6) 0.028(6) 0.036(7) -0.002(5) -0.002(5) 0.000(4)
C10 0.056(8) 0.057(8) 0.056(8) 0.000(5) 0.000(5) -0.002(5)
C11 0.076(9) 0.081(9) 0.079(9) 0.001(5) -0.001(5) 0.002(5)
C12 0.059(7) 0.061(7) 0.059(8) 0.000(5) -0.001(5) -0.004(5)
C13 0.045(7) 0.045(7) 0.050(7) 0.002(5) -0.001(5) 0.002(5)
C14 0.038(6) 0.037(6) 0.035(7) 0.000(5) 0.001(5) 0.002(4)
C15 0.066(8) 0.065(8) 0.066(8) 0.000(5) 0.000(5) 0.000(5)
C16 0.063(8) 0.065(8) 0.065(8) -0.001(5) -0.003(5) -0.002(5)
C17 0.065(8) 0.066(8) 0.066(8) -0.001(5) 0.001(5) 0.001(5)
C18 0.047(7) 0.052(7) 0.046(7) 0.004(5) -0.004(5) 0.000(5)
C19 0.047(7) 0.048(7) 0.046(7) -0.004(5) -0.001(5) 0.000(5)
C20 0.061(8) 0.062(8) 0.061(8) 0.002(5) 0.004(5) -0.002(5)
C21 0.054(7) 0.056(7) 0.053(8) 0.001(5) 0.002(5) -0.005(5)
C22 0.054(7) 0.057(7) 0.055(8) 0.003(5) 0.001(5) 0.000(5)
C23 0.067(8) 0.066(8) 0.066(8) 0.004(5) 0.000(5) -0.001(5)
C24 0.067(8) 0.070(8) 0.063(8) -0.006(5) -0.002(5) 0.004(5)
C25 0.079(9) 0.078(9) 0.080(9) -0.002(5) -0.003(5) 0.002(5)
O3 0.063(6) 0.062(6) 0.060(6) 0.004(5) 0.001(4) -0.004(4)
O4 0.059(6) 0.061(6) 0.064(6) 0.001(5) -0.005(4) -0.003(4)
O5 0.071(6) 0.076(7) 0.078(7) 0.001(5) -0.001(5) 0.001(5)
O6 0.067(6) 0.065(6) 0.064(6) -0.001(5) 0.004(4) 0.003(4)
O7 0.049(5) 0.055(6) 0.056(6) -0.006(4) 0.001(4) -0.001(4)
O8 0.052(6) 0.051(6) 0.050(6) -0.003(4) -0.001(4) -0.001(4)
O9 0.050(6) 0.053(6) 0.053(6) -0.005(4) 0.007(4) 0.000(4)
O10 0.071(6) 0.074(6) 0.068(7) 0.002(5) 0.000(5) -0.007(4)
O11 0.089(7) 0.096(8) 0.093(8) 0.004(5) -0.006(5) 0.004(5)
O12 0.078(6) 0.084(6) 0.084(7) 0.002(5) 0.000(5) 0.000(5)
O13 0.062(6) 0.063(6) 0.068(6) 0.002(5) -0.003(5) 0.003(4)
O14 0.055(6) 0.055(6) 0.052(6) 0.002(4) 0.006(4) 0.001(4)
O15 0.087(7) 0.092(7) 0.093(8) 0.002(5) 0.001(5) -0.002(5)
O16 0.071(6) 0.069(6) 0.073(7) -0.003(5) -0.006(5) -0.004(4)
O17 0.093(8) 0.095(8) 0.098(8) 0.003(5) 0.002(5) 0.001(5)
O18 0.057(6) 0.060(6) 0.063(6) 0.000(4) 0.001(4) 0.000(4)
O19 0.066(6) 0.065(6) 0.064(6) -0.004(5) -0.004(5) 0.004(4)
O20 0.081(7) 0.079(7) 0.074(7) 0.000(5) 0.000(5) -0.001(5)
O21 0.068(6) 0.076(6) 0.075(7) 0.003(5) -0.001(5) -0.001(5)
O22 0.055(6) 0.064(6) 0.056(6) -0.001(4) -0.001(4) -0.007(4)
O23 0.099(8) 0.100(8) 0.097(8) 0.002(5) 0.006(5) -0.003(5)
O24 0.095(8) 0.101(8) 0.094(8) -0.006(5) -0.002(5) 0.010(5)
O25 0.102(8) 0.106(8) 0.105(8) -0.005(5) -0.003(5) 0.001(5)
N1 0.061(5) 0.061(6) 0.063(6) 0.003(5) -0.003(5) -0.001(5)
C101 0.065(6) 0.068(6) 0.067(6) 0.001(4) -0.001(4) -0.002(4)
C102 0.074(7) 0.078(7) 0.076(7) 0.004(5) 0.002(5) -0.001(4)
C103 0.060(6) 0.063(6) 0.061(6) 0.002(4) -0.002(4) 0.001(4)
C104 0.064(6) 0.066(7) 0.065(7) 0.000(4) 0.002(4) -0.001(4)
C105 0.067(6) 0.066(6) 0.065(6) -0.001(4) 0.002(4) 0.002(4)
C106 0.081(7) 0.079(7) 0.080(7) 0.000(5) -0.001(5) 0.001(4)
C107 0.065(6) 0.068(6) 0.067(6) -0.001(4) -0.001(4) 0.001(4)
C108 0.075(7) 0.074(7) 0.073(7) -0.001(5) 0.004(4) 0.003(4)

loop_
_atom_type_symbol
_atom_type_description
_atom_type_scat_dispersion_real
_atom_type_scat_dispersion_imag
_atom_type_scat_source
C C 0.0033 0.0016 'International Tables Vol C Tables 4.2.6.8 and 6.1.1.4'
H H 0.0000 0.0000 'International Tables Vol C Tables 4.2.6.8 and 6.1.1.4'
N N 0.0061 0.0033 'International Tables Vol C Tables 4.2.6.8 and 6.1.1.4'
O O 0.0106 0.0060 'International Tables Vol C Tables 4.2.6.8 and 6.1.1.4'
Co Co 0.3494 0.9721 'International Tables Vol C Tables 4.2.6.8 and 6.1.1.4'

loop_
_geom_angle_atom_site_label_1
_geom_angle_atom_site_label_2
_geom_angle_atom_site_label_3
_geom_angle
C14 Co1 C8 98.4(11)
C14 Co1 C2 108.7(8)
C8 Co1 C2 108.5(10)
C14 Co1 C7 91.7(9)
C8 Co1 C7 105.2(10)
C2 Co1 C7 137.0(10)
C14 Co1 Co9 57.2(7)
C8 Co1 Co9 114.0(8)
C2 Co1 Co9 51.5(5)
C7 Co1 Co9 132.1(7)
C14 Co1 Co7 141.7(8)
C8 Co1 Co7 46.8(7)
C2 Co1 Co7 76.2(6)
C7 Co1 Co7 110.5(7)
Co9 Co1 Co7 116.14(14)
C14 Co1 Co3 129.9(7)
C8 Co1 Co3 73.4(8)
C2 Co1 Co3 120.9(5)
C7 Co1 Co3 47.1(7)
Co9 Co1 Co3 170.21(17)
Co7 Co1 Co3 63.43(11)
C14 Co1 Co11 149.3(7)
C8 Co1 Co11 107.2(7)
C2 Co1 Co11 47.3(5)
C7 Co1 Co11 97.5(7)
Co9 Co1 Co11 96.18(14)
Co7 Co1 Co11 60.44(12)
Co3 Co1 Co11 74.98(12)
C14 Co1 Co5 99.8(7)
C8 Co1 Co5 68.6(7)
C2 Co1 Co5 42.7(7)
C7 Co1 Co5 167.5(7)
Co9 Co1 Co5 59.54(11)
Co7 Co1 Co5 57.18(10)
Co3 Co1 Co5 120.56(14)
Co11 Co1 Co5 74.92(13)
C14 Co1 Co10 96.8(7)
C8 Co1 Co10 152.3(7)
C2 Co1 Co10 44.4(6)
C7 Co1 Co10 97.3(7)
Co9 Co1 Co10 57.37(12)
Co7 Co1 Co10 110.11(13)
Co3 Co1 Co10 113.07(15)
Co11 Co1 Co10 53.03(11)
Co5 Co1 Co10 86.15(12)
C3 Co2 C19 100.7(11)
C3 Co2 C18 98.7(11)
C19 Co2 C18 94.5(11)
C3 Co2 C1 122.6(10)
C19 Co2 C1 131.7(11)
C18 Co2 C1 98.5(10)
C3 Co2 Co11 125.1(8)
C19 Co2 Co11 121.3(8)
C18 Co2 Co11 48.6(7)
C1 Co2 Co11 50.1(6)
C3 Co2 Co4 105.4(7)
C19 Co2 Co4 103.1(8)
C18 Co2 Co4 146.6(8)
C1 Co2 Co4 49.0(7)
Co11 Co2 Co4 98.21(13)
C3 Co2 Co6 75.5(7)
C19 Co2 Co6 159.2(8)
C18 Co2 Co6 106.2(8)
C1 Co2 Co6 47.1(7)
Co11 Co2 Co6 75.30(13)
Co4 Co2 Co6 59.56(12)
C3 Co2 Co7 158.4(7)
C19 Co2 Co7 91.9(8)
C18 Co2 Co7 97.6(8)
C1 Co2 Co7 40.4(7)
Co11 Co2 Co7 59.14(12)
Co4 Co2 Co7 54.23(10)
Co6 Co2 Co7 86.46(12)
C13 Co3 C1 146.0(12)
C13 Co3 C7 91.6(10)
C1 Co3 C7 116.3(9)
C13 Co3 C6 98.1(11)
C1 Co3 C6 98.8(11)
C7 Co3 C6 94.2(11)
C13 Co3 Co6 132.6(8)
C1 Co3 Co6 50.1(7)
C7 Co3 Co6 120.0(7)
C6 Co3 Co6 49.5(7)
C13 Co3 Co1 109.2(8)
C1 Co3 Co1 79.3(6)
C7 Co3 Co1 49.2(7)
C6 Co3 Co1 133.2(8)
Co6 Co3 Co1 118.17(14)
C13 Co3 Co4 100.0(8)
C1 Co3 Co4 48.5(7)
C7 Co3 Co4 161.8(7)
C6 Co3 Co4 98.0(8)
Co6 Co3 Co4 60.79(12)
Co1 Co3 Co4 113.19(14)
C13 Co3 Co7 112.8(9)
C1 Co3 Co7 43.0(8)
C7 Co3 Co7 107.1(7)
C6 Co3 Co7 141.4(8)
Co6 Co3 Co7 91.96(13)
Co1 Co3 Co7 57.92(10)
Co4 Co3 Co7 55.48(10)
C5 Co4 C4 97.4(10)
C5 Co4 C22 96.3(12)
C4 Co4 C22 99.9(11)
C5 Co4 C1 132.4(10)
C4 Co4 C1 125.9(9)
C22 Co4 C1 94.8(11)
C5 Co4 Co7 125.8(8)
C4 Co4 Co7 123.7(7)
C22 Co4 Co7 47.5(8)
C1 Co4 Co7 47.3(7)
C5 Co4 Co2 164.3(9)
C4 Co4 Co2 78.0(7)
C22 Co4 Co2 99.3(8)
C1 Co4 Co2 48.2(6)
Co7 Co4 Co2 67.71(12)
C5 Co4 Co6 106.8(9)
C4 Co4 Co6 105.9(8)
C22 Co4 Co6 142.4(8)
C1 Co4 Co6 47.8(7)
Co7 Co4 Co6 95.01(15)
Co2 Co4 Co6 61.01(13)
C5 Co4 Co3 87.4(8)
C4 Co4 Co3 163.1(8)
C22 Co4 Co3 95.7(8)
C1 Co4 Co3 45.5(6)
Co7 Co4 Co3 63.80(11)
Co2 Co4 Co3 93.06(13)
Co6 Co4 Co3 57.26(12)
C23 Co5 C24 98.5(14)
C23 Co5 C2 149.7(11)
C24 Co5 C2 96.7(12)
C23 Co5 C9 90.0(12)
C24 Co5 C9 96.3(12)
C2 Co5 C9 114.2(9)
C23 Co5 Co8 135.1(9)
C24 Co5 Co8 49.3(11)
C2 Co5 Co8 48.1(5)
C9 Co5 Co8 119.8(7)
C23 Co5 Co7 110.0(9)
C24 Co5 Co7 131.4(10)
C2 Co5 Co7 77.9(5)
C9 Co5 Co7 47.2(7)
Co8 Co5 Co7 114.81(17)
C23 Co5 Co9 102.4(10)
C24 Co5 Co9 96.9(10)
C2 Co5 Co9 49.7(5)
C9 Co5 Co9 160.4(7)
Co8 Co5 Co9 60.67(13)
Co7 Co5 Co9 113.44(15)
C23 Co5 Co1 113.6(9)
C24 Co5 Co1 140.8(11)
C2 Co5 Co1 44.7(5)
C9 Co5 Co1 105.2(7)
Co8 Co5 Co1 91.50(15)
Co7 Co5 Co1 58.08(11)
Co9 Co5 Co1 55.90(11)
C21 Co6 C20 99.1(12)
C21 Co6 C6 97.9(11)
C20 Co6 C6 96.2(13)
C21 Co6 C1 125.9(11)
C20 Co6 C1 130.8(11)
C6 Co6 C1 96.2(10)
C21 Co6 Co3 116.7(9)
C20 Co6 Co3 130.9(9)
C6 Co6 Co3 49.0(8)
C1 Co6 Co3 47.9(6)
C21 Co6 Co4 77.3(9)
C20 Co6 Co4 165.1(9)
C6 Co6 Co4 98.6(9)
C1 Co6 Co4 48.9(7)
Co3 Co6 Co4 61.95(13)
C21 Co6 Co2 103.9(9)
C20 Co6 Co2 108.4(9)
C6 Co6 Co2 143.7(8)
C1 Co6 Co2 47.5(6)
Co3 Co6 Co2 94.96(14)
Co4 Co6 Co2 59.43(12)
C1 Co7 C22 102.2(11)
C1 Co7 C9 139.1(9)
C22 Co7 C9 91.1(11)
C1 Co7 C8 112.5(11)
C22 Co7 C8 97.3(11)
C9 Co7 C8 103.6(10)
C1 Co7 Co4 51.7(7)
C22 Co7 Co4 50.5(9)
C9 Co7 Co4 127.4(6)
C8 Co7 Co4 114.3(8)
C1 Co7 Co5 125.2(7)
C22 Co7 Co5 131.9(9)
C9 Co7 Co5 48.6(6)
C8 Co7 Co5 73.6(8)
Co4 Co7 Co5 171.97(17)
C1 Co7 Co1 80.4(7)
C22 Co7 Co1 139.8(8)
C9 Co7 Co1 113.2(6)
C8 Co7 Co1 47.6(9)
Co4 Co7 Co1 119.15(15)
Co5 Co7 Co1 64.75(11)
C1 Co7 Co11 47.0(7)
C22 Co7 Co11 145.0(9)
C9 Co7 Co11 103.8(7)
C8 Co7 Co11 109.3(9)
Co4 Co7 Co11 96.76(15)
Co5 Co7 Co11 78.79(13)
Co1 Co7 Co11 61.71(12)
C1 Co7 Co3 43.9(6)
C22 Co7 Co3 95.3(8)
C9 Co7 Co3 171.8(6)
C8 Co7 Co3 70.6(8)
Co4 Co7 Co3 60.73(11)
Co5 Co7 Co3 123.36(14)
Co1 Co7 Co3 58.65(10)
Co11 Co7 Co3 73.51(13)
C1 Co7 Co2 43.2(6)
C22 Co7 Co2 93.7(8)
C9 Co7 Co2 98.2(7)
C8 Co7 Co2 155.3(9)
Co4 Co7 Co2 58.05(11)
Co5 Co7 Co2 114.25(14)
Co1 Co7 Co2 112.67(15)
Co11 Co7 Co2 53.42(11)
Co3 Co7 Co2 86.45(12)
C17 Co8 C12 104.0(13)
C17 Co8 C2 132.8(11)
C12 Co8 C2 122.0(10)
C17 Co8 C24 96.8(14)
C12 Co8 C24 91.8(13)
C2 Co8 C24 92.3(11)
C17 Co8 Co5 130.2(10)
C12 Co8 Co5 107.6(10)
C2 Co8 Co5 47.4(7)
C24 Co8 Co5 45.6(9)
C17 Co8 Co9 167.8(10)
C12 Co8 Co9 71.9(8)
C2 Co8 Co9 50.1(5)
C24 Co8 Co9 94.8(9)
Co5 Co8 Co9 61.56(13)
C17 Co8 Co10 112.3(10)
C12 Co8 Co10 105.0(10)
C2 Co8 Co10 48.9(7)
C24 Co8 Co10 141.0(9)
Co5 Co8 Co10 95.50(13)
Co9 Co8 Co10 59.32(13)
C15 Co9 C16 100.0(13)
C15 Co9 C2 132.1(11)
C16 Co9 C2 126.0(11)
C15 Co9 C14 94.3(11)
C16 Co9 C14 94.9(11)
C2 Co9 C14 94.0(7)
C15 Co9 Co1 122.3(9)
C16 Co9 Co1 118.6(9)
C2 Co9 Co1 49.0(5)
C14 Co9 Co1 45.0(6)
C15 Co9 Co10 169.0(9)
C16 Co9 Co10 76.6(10)
C2 Co9 Co10 49.4(6)
C14 Co9 Co10 96.5(6)
Co1 Co9 Co10 67.77(12)
C15 Co9 Co8 111.1(9)
C16 Co9 Co8 109.5(9)
C2 Co9 Co8 46.1(5)
C14 Co9 Co8 140.1(6)
Co1 Co9 Co8 95.13(13)
Co10 Co9 Co8 61.17(14)
C15 Co9 Co5 87.1(10)
C16 Co9 Co5 167.2(9)
C2 Co9 Co5 45.2(6)
C14 Co9 Co5 95.1(6)
Co1 Co9 Co5 64.57(12)
Co10 Co9 Co5 94.30(14)
Co8 Co9 Co5 57.77(13)
C25 Co10 C11 110.4(16)
C25 Co10 C10 94.0(14)
C11 Co10 C10 98.7(13)
C25 Co10 C2 131.1(13)
C11 Co10 C2 113.5(13)
C10 Co10 C2 99.5(11)
C25 Co10 Co11 118.1(11)
C11 Co10 Co11 121.2(11)
C10 Co10 Co11 49.1(9)
C2 Co10 Co11 51.0(5)
C25 Co10 Co9 102.6(12)
C11 Co10 Co9 100.1(11)
C10 Co10 Co9 148.6(9)
C2 Co10 Co9 49.8(5)
Co11 Co10 Co9 99.56(17)
C25 Co10 Co8 160.2(12)
C11 Co10 Co8 68.2(12)
C10 Co10 Co8 105.7(9)
C2 Co10 Co8 45.4(5)
Co11 Co10 Co8 75.87(15)
Co9 Co10 Co8 59.51(13)
C25 Co10 Co1 88.9(12)
C11 Co10 Co1 152.2(12)
C10 Co10 Co1 99.7(9)
C2 Co10 Co1 42.6(5)
Co11 Co10 Co1 59.95(12)
Co9 Co10 Co1 54.86(12)
Co8 Co10 Co1 86.80(15)
C18 Co11 C10 90.5(12)
C18 Co11 C1 101.4(10)
C10 Co11 C1 128.9(11)
C18 Co11 C2 120.9(10)
C10 Co11 C2 101.5(11)
C1 Co11 C2 113.4(9)
C18 Co11 Co10 120.2(8)
C10 Co11 Co10 50.3(8)
C1 Co11 Co10 137.8(6)
C2 Co11 Co10 51.9(6)
C18 Co11 Co2 50.6(8)
C10 Co11 Co2 123.3(8)
C1 Co11 Co2 51.0(6)
C2 Co11 Co2 132.2(6)
Co10 Co11 Co2 170.54(19)
C18 Co11 Co7 106.2(9)
C10 Co11 Co7 162.7(8)
C1 Co11 Co7 44.5(8)
C2 Co11 Co7 73.9(6)
Co10 Co11 Co7 120.69(16)
Co2 Co11 Co7 67.44(13)
C18 Co11 Co1 159.6(9)
C10 Co11 Co1 106.8(8)
C1 Co11 Co1 76.4(6)
C2 Co11 Co1 46.1(5)
Co10 Co11 Co1 67.01(13)
Co2 Co11 Co1 122.30(16)
Co7 Co11 Co1 57.85(11)
Co7 C1 Co3 93.1(10)
Co7 C1 Co11 88.5(9)
Co3 C1 Co11 114.2(11)
Co7 C1 Co6 163.8(13)
Co3 C1 Co6 82.0(9)
Co11 C1 Co6 107.6(13)
Co7 C1 Co2 96.4(10)
Co3 C1 Co2 164.1(11)
Co11 C1 Co2 78.9(8)
Co6 C1 Co2 85.4(8)
Co7 C1 Co4 81.0(10)
Co3 C1 Co4 86.0(8)
Co11 C1 Co4 157.8(13)
Co6 C1 Co4 83.3(8)
Co2 C1 Co4 82.8(8)
Co5 C2 Co8 84.5(8)
Co5 C2 Co1 92.6(9)
Co8 C2 Co1 163.2(10)
Co5 C2 Co11 118.6(10)
Co8 C2 Co11 109.3(9)
Co1 C2 Co11 86.6(7)
Co5 C2 Co10 163.7(10)
Co8 C2 Co10 85.7(8)
Co1 C2 Co10 93.0(8)
Co11 C2 Co10 77.1(8)
Co5 C2 Co9 85.1(8)
Co8 C2 Co9 83.8(7)
Co1 C2 Co9 79.5(7)
Co11 C2 Co9 153.2(11)
Co10 C2 Co9 80.8(7)
O3 C3 Co2 172(2)
O4 C4 Co4 173.8(19)
O5 C5 Co4 173(3)
O6 C6 Co3 138(2)
O6 C6 Co6 140(2)
Co3 C6 Co6 81.5(10)
O7 C7 Co3 140.0(19)
O7 C7 Co1 136.0(19)
Co3 C7 Co1 83.7(10)
O8 C8 Co7 138(2)
O8 C8 Co1 136.3(19)
Co7 C8 Co1 85.6(12)
O9 C9 Co7 140.7(17)
O9 C9 Co5 135.1(17)
Co7 C9 Co5 84.2(9)
O10 C10 Co11 140(2)
O10 C10 Co10 139(2)
Co11 C10 Co10 80.6(12)
O11 C11 Co10 158(3)
O12 C12 Co8 161(2)
O13 C13 Co3 179(2)
O14 C14 Co1 154.3(19)
O14 C14 Co9 127.5(17)
Co1 C14 Co9 77.8(8)
O15 C15 Co9 176(3)
O16 C16 Co9 169(3)
O17 C17 Co8 175(3)
O18 C18 Co11 140(2)
O18 C18 Co2 137(2)
Co11 C18 Co2 80.9(10)
O19 C19 Co2 176(2)
O20 C20 Co6 172(3)
O21 C21 Co6 174(3)
O22 C22 Co7 139(2)
O22 C22 Co4 138(2)
Co7 C22 Co4 82.0(12)
O23 C23 Co5 176(3)
O24 C24 Co5 141(3)
O24 C24 Co8 134(2)
Co5 C24 Co8 85.1(13)
O25 C25 Co10 168(3)
C105 N1 C103 111.2(18)
C105 N1 C101 109(2)
C103 N1 C101 105.6(16)
C105 N1 C107 108.0(17)
C103 N1 C107 110(2)
C101 N1 C107 112.5(18)
N1 C101 C102 114(2)
N1 C101 H10A 108.7
C102 C101 H10A 108.7
N1 C101 H10B 108.7
C102 C101 H10B 108.7
H10A C101 H10B 107.6
C101 C102 H10C 109.5
C101 C102 H10D 109.5
H10C C102 H10D 109.5
C101 C102 H10E 109.5
H10C C102 H10E 109.5
H10D C102 H10E 109.5
N1 C103 C104 119(2)
N1 C103 H10F 107.6
C104 C103 H10F 107.6
N1 C103 H10G 107.6
C104 C103 H10G 107.6
H10F C103 H10G 107.0
C103 C104 H10H 109.5
C103 C104 H10I 109.5
H10H C104 H10I 109.5
C103 C104 H10J 109.5
H10H C104 H10J 109.5
H10I C104 H10J 109.5
N1 C105 C106 114(2)
N1 C105 H10K 108.8
C106 C105 H10K 108.8
N1 C105 H10L 108.8
C106 C105 H10L 108.8
H10K C105 H10L 107.7
C105 C106 H10M 109.5
C105 C106 H10N 109.5
H10M C106 H10N 109.5
C105 C106 H10O 109.5
H10M C106 H10O 109.5
H10N C106 H10O 109.5
N1 C107 C108 118(2)
N1 C107 H10P 107.7
C108 C107 H10P 107.7
N1 C107 H10Q 107.7
C108 C107 H10Q 107.7
H10P C107 H10Q 107.1
C107 C108 H10R 109.5
C107 C108 H10S 109.5
H10R C108 H10S 109.5
C107 C108 H10T 109.5
H10R C108 H10T 109.5
H10S C108 H10T 109.5
C201 N2 C217 176(4)
C201 N2 C215 63(3)
C217 N2 C215 113(4)
C201 N2 C203 112(3)
C217 N2 C203 72(3)
C215 N2 C203 175(4)
C201 N2 C207 100(2)
C217 N2 C207 76(3)
C215 N2 C207 70(4)
C203 N2 C207 112(3)
C201 N2 C213 66(3)
C217 N2 C213 114(4)
C215 N2 C213 103(3)
C203 N2 C213 74(3)
C207 N2 C213 67(3)
C201 N2 C211 78(3)
C217 N2 C211 106(4)
C215 N2 C211 110(5)
C203 N2 C211 67(3)
C207 N2 C211 177(3)
C213 N2 C211 109(4)
C201 N2 C205 110(3)
C217 N2 C205 70(3)
C215 N2 C205 74(3)
C203 N2 C205 108(2)
C207 N2 C205 114(3)
C213 N2 C205 176(4)
C211 N2 C205 69(3)
N2 C201 C202 111(3)
N2 C201 H20A 109.5
C202 C201 H20A 109.5
N2 C201 H20B 109.5
C202 C201 H20B 109.5
H20A C201 H20B 108.1
C201 C202 H20C 109.5
C201 C202 H20D 109.5
H20C C202 H20D 109.5
C201 C202 H20E 109.5
H20C C202 H20E 109.5
H20D C202 H20E 109.5
N2 C203 C204 122(3)
N2 C203 H20F 106.7
C204 C203 H20F 106.7
N2 C203 H20G 106.7
C204 C203 H20G 106.7
H20F C203 H20G 106.6
C203 C204 H20H 109.5
C203 C204 H20I 109.5
H20H C204 H20I 109.5
C203 C204 H20J 109.5
H20H C204 H20J 109.5
H20I C204 H20J 109.5
N2 C205 C206 120(3)
N2 C205 H20K 107.3
C206 C205 H20K 107.3
N2 C205 H20L 107.3
C206 C205 H20L 107.3
H20K C205 H20L 106.9
C205 C206 H20M 109.5
C205 C206 H20N 109.5
H20M C206 H20N 109.5
C205 C206 H20O 109.5
H20M C206 H20O 109.5
H20N C206 H20O 109.5
N2 C207 C208 117(3)
N2 C207 H20P 108.2
C208 C207 H20P 108.2
N2 C207 H20Q 108.2
C208 C207 H20Q 108.2
H20P C207 H20Q 107.3
C207 C208 H20R 109.5
C207 C208 H20S 109.5
H20R C208 H20S 109.5
C207 C208 H20T 109.5
H20R C208 H20T 109.5
H20S C208 H20T 109.5
N2 C211 C212 129(5)
N2 C211 H21A 105.1
C212 C211 H21A 105.1
N2 C211 H21B 105.1
C212 C211 H21B 105.1
H21A C211 H21B 105.9
C211 C212 H21C 109.5
C211 C212 H21D 109.5
H21C C212 H21D 109.5
C211 C212 H21E 109.5
H21C C212 H21E 109.5
H21D C212 H21E 109.5
N2 C213 C214 108(5)
N2 C213 H21F 110.0
C214 C213 H21F 110.0
N2 C213 H21G 110.0
C214 C213 H21G 110.0
H21F C213 H21G 108.4
C213 C214 H21H 109.5
C213 C214 H21I 109.5
H21H C214 H21I 109.5
C213 C214 H21J 109.5
H21H C214 H21J 109.5
H21I C214 H21J 109.5
N2 C215 C216 122(5)
N2 C215 H21K 106.9
C216 C215 H21K 106.9
N2 C215 H21L 106.9
C216 C215 H21L 106.9
H21K C215 H21L 106.7
C215 C216 H21M 109.5
C215 C216 H21N 109.5
H21M C216 H21N 109.5
C215 C216 H21O 109.5
H21M C216 H21O 109.5
H21N C216 H21O 109.5
N2 C217 C218 118(5)
N2 C217 H21P 107.7
C218 C217 H21P 107.7
N2 C217 H21Q 107.7
C218 C217 H21Q 107.7
H21P C217 H21Q 107.1
C217 C218 H21R 109.5
C217 C218 H21S 109.5
H21R C218 H21S 109.5
C217 C218 H21T 109.5
H21R C218 H21T 109.5
H21S C218 H21T 109.5

loop_
_geom_bond_atom_site_label_1
_geom_bond_atom_site_label_2
_geom_bond_distance
Co1 C14 1.81(2)
Co1 C8 1.89(3)
Co1 C2 1.920(16)
Co1 C7 1.97(2)
Co1 Co9 2.502(4)
Co1 Co7 2.560(4)
Co1 Co3 2.581(4)
Co1 Co11 2.663(4)
Co1 Co5 2.728(4)
Co1 Co10 2.832(4)
Co2 C3 1.78(2)
Co2 C19 1.81(3)
Co2 C18 1.92(3)
Co2 C1 1.950(19)
Co2 Co11 2.461(4)
Co2 Co4 2.595(4)
Co2 Co6 2.637(4)
Co2 Co7 2.830(4)
Co3 C13 1.77(2)
Co3 C1 1.877(19)
Co3 C7 1.90(2)
Co3 C6 1.91(3)
Co3 Co6 2.504(4)
Co3 Co4 2.628(4)
Co3 Co7 2.703(4)
Co4 C5 1.72(2)
Co4 C4 1.75(2)
Co4 C22 1.93(3)
Co4 C1 1.97(2)
Co4 Co7 2.482(4)
Co4 Co6 2.599(5)
Co5 C23 1.79(3)
Co5 C24 1.80(3)
Co5 C2 1.85(2)
Co5 C9 1.91(2)
Co5 Co8 2.505(5)
Co5 Co7 2.535(4)
Co5 Co9 2.604(4)
Co6 C21 1.79(3)
Co6 C20 1.79(3)
Co6 C6 1.92(3)
Co6 C1 1.94(2)
Co7 C1 1.85(3)
Co7 C22 1.85(3)
Co7 C9 1.87(2)
Co7 C8 1.87(2)
Co7 Co11 2.631(5)
Co8 C17 1.73(3)
Co8 C12 1.76(3)
Co8 C2 1.872(16)
Co8 C24 1.91(3)
Co8 Co9 2.582(5)
Co8 Co10 2.624(5)
Co9 C15 1.75(3)
Co9 C16 1.78(3)
Co9 C2 1.992(17)
Co9 C14 2.15(2)
Co9 Co10 2.576(5)
Co10 C25 1.68(3)
Co10 C11 1.74(3)
Co10 C10 1.92(3)
Co10 C2 1.98(2)
Co10 Co11 2.458(4)
Co11 C18 1.87(2)
Co11 C10 1.88(3)
Co11 C1 1.92(2)
Co11 C2 1.960(18)
C3 O3 1.18(3)
C4 O4 1.17(2)
C5 O5 1.18(3)
C6 O6 1.20(3)
C7 O7 1.10(2)
C8 O8 1.21(3)
C9 O9 1.16(2)
C10 O10 1.18(3)
C11 O11 1.20(4)
C12 O12 1.19(3)
C13 O13 1.18(3)
C14 O14 1.16(2)
C15 O15 1.15(3)
C16 O16 1.10(3)
C17 O17 1.13(3)
C18 O18 1.20(3)
C19 O19 1.11(3)
C20 O20 1.14(3)
C21 O21 1.14(3)
C22 O22 1.22(3)
C23 O23 1.13(3)
C24 O24 1.27(3)
C25 O25 1.19(4)
N1 C105 1.475(10)
N1 C103 1.475(10)
N1 C101 1.476(10)
N1 C107 1.478(10)
C101 C102 1.536(10)
C101 H10A 0.9700
C101 H10B 0.9700
C102 H10C 0.9600
C102 H10D 0.9600
C102 H10E 0.9600
C103 C104 1.527(10)
C103 H10F 0.9700
C103 H10G 0.9700
C104 H10H 0.9600
C104 H10I 0.9600
C104 H10J 0.9600
C105 C106 1.528(10)
C105 H10K 0.9700
C105 H10L 0.9700
C106 H10M 0.9600
C106 H10N 0.9600
C106 H10O 0.9600
C107 C108 1.526(10)
C107 H10P 0.9700
C107 H10Q 0.9700
C108 H10R 0.9600
C108 H10S 0.9600
C108 H10T 0.9600
N2 C201 1.469(10)
N2 C217 1.469(10)
N2 C215 1.469(10)
N2 C203 1.471(10)
N2 C207 1.472(10)
N2 C213 1.473(10)
N2 C211 1.474(10)
N2 C205 1.477(10)
C201 C202 1.526(10)
C201 H20A 0.9700
C201 H20B 0.9700
C202 H20C 0.9600
C202 H20D 0.9600
C202 H20E 0.9600
C203 C204 1.530(10)
C203 H20F 0.9700
C203 H20G 0.9700
C204 H20H 0.9600
C204 H20I 0.9600
C204 H20J 0.9600
C205 C206 1.531(10)
C205 H20K 0.9700
C205 H20L 0.9700
C206 H20M 0.9600
C206 H20N 0.9600
C206 H20O 0.9600
C207 C208 1.528(10)
C207 H20P 0.9700
C207 H20Q 0.9700
C208 H20R 0.9600
C208 H20S 0.9600
C208 H20T 0.9600
C211 C212 1.531(10)
C211 H21A 0.9700
C211 H21B 0.9700
C212 H21C 0.9600
C212 H21D 0.9600
C212 H21E 0.9600
C213 C214 1.532(10)
C213 H21F 0.9700
C213 H21G 0.9700
C214 H21H 0.9600
C214 H21I 0.9600
C214 H21J 0.9600
C215 C216 1.530(10)
C215 H21K 0.9700
C215 H21L 0.9700
C216 H21M 0.9600
C216 H21N 0.9600
C216 H21O 0.9600
C217 C218 1.529(10)
C217 H21P 0.9700
C217 H21Q 0.9700
C218 H21R 0.9600
C218 H21S 0.9600
C218 H21T 0.9600

loop_
_geom_torsion_atom_site_label_1
_geom_torsion_atom_site_label_2
_geom_torsion_atom_site_label_3
_geom_torsion_atom_site_label_4
_geom_torsion
C14 Co1 Co3 C13 31.2(14)
C8 Co1 Co3 C13 -55.9(12)
C2 Co1 Co3 C13 -157.8(12)
C7 Co1 Co3 C13 74.8(13)
Co9 Co1 Co3 C13 164.7(13)
Co7 Co1 Co3 C13 -105.4(9)
Co11 Co1 Co3 C13 -169.5(9)
Co5 Co1 Co3 C13 -107.6(9)
Co10 Co1 Co3 C13 152.8(9)
C14 Co1 Co3 C1 177.1(13)
C8 Co1 Co3 C1 90.0(11)
C2 Co1 Co3 C1 -11.9(11)
C7 Co1 Co3 C1 -139.3(13)
Co9 Co1 Co3 C1 -49.4(13)
Co7 Co1 Co3 C1 40.5(8)
Co11 Co1 Co3 C1 -23.6(8)
Co5 Co1 Co3 C1 38.3(8)
Co10 Co1 Co3 C1 -61.3(8)
C14 Co1 Co3 C7 -43.6(14)
C8 Co1 Co3 C7 -130.7(12)
C2 Co1 Co3 C7 127.4(12)
Co9 Co1 Co3 C7 89.9(13)
Co7 Co1 Co3 C7 179.8(9)
Co11 Co1 Co3 C7 115.7(9)
Co5 Co1 Co3 C7 177.6(9)
Co10 Co1 Co3 C7 78.0(9)
C14 Co1 Co3 C6 -90.9(14)
C8 Co1 Co3 C6 -177.9(13)
C2 Co1 Co3 C6 80.2(13)
C7 Co1 Co3 C6 -47.2(14)
Co9 Co1 Co3 C6 42.7(15)
Co7 Co1 Co3 C6 132.6(10)
Co11 Co1 Co3 C6 68.5(10)
Co5 Co1 Co3 C6 130.4(10)
Co10 Co1 Co3 C6 30.8(10)
C14 Co1 Co3 Co6 -150.3(10)
C8 Co1 Co3 Co6 122.7(8)
C2 Co1 Co3 Co6 20.8(8)
C7 Co1 Co3 Co6 -106.7(9)
Co9 Co1 Co3 Co6 -16.8(11)
Co7 Co1 Co3 Co6 73.15(17)
Co11 Co1 Co3 Co6 9.05(18)
Co5 Co1 Co3 Co6 70.9(2)
Co10 Co1 Co3 Co6 -28.7(2)
C14 Co1 Co3 Co4 141.6(10)
C8 Co1 Co3 Co4 54.5(8)
C2 Co1 Co3 Co4 -47.4(8)
C7 Co1 Co3 Co4 -174.8(9)
Co9 Co1 Co3 Co4 -84.9(10)
Co7 Co1 Co3 Co4 5.04(15)
Co11 Co1 Co3 Co4 -59.06(16)
Co5 Co1 Co3 Co4 2.8(2)
Co10 Co1 Co3 Co4 -96.78(18)
C14 Co1 Co3 Co7 136.5(10)
C8 Co1 Co3 Co7 49.5(8)
C2 Co1 Co3 Co7 -52.4(8)
C7 Co1 Co3 Co7 -179.8(9)
Co9 Co1 Co3 Co7 -89.9(10)
Co11 Co1 Co3 Co7 -64.10(12)
Co5 Co1 Co3 Co7 -2.23(15)
Co10 Co1 Co3 Co7 -101.82(15)
C3 Co2 Co4 C5 21(3)
C19 Co2 Co4 C5 126(3)
C18 Co2 Co4 C5 -114(3)
C1 Co2 Co4 C5 -99(3)
Co11 Co2 Co4 C5 -109(3)
Co6 Co2 Co4 C5 -42(3)
Co7 Co2 Co4 C5 -151(3)
C3 Co2 Co4 C4 -53.6(11)
C19 Co2 Co4 C4 51.6(11)
C18 Co2 Co4 C4 171.6(17)
C1 Co2 Co4 C4 -173.7(12)
Co11 Co2 Co4 C4 176.5(8)
Co6 Co2 Co4 C4 -116.0(8)
Co7 Co2 Co4 C4 134.5(8)
C3 Co2 Co4 C22 -151.8(11)
C19 Co2 Co4 C22 -46.6(11)
C18 Co2 Co4 C22 73.4(17)
C1 Co2 Co4 C22 88.1(12)
Co11 Co2 Co4 C22 78.3(8)
Co6 Co2 Co4 C22 145.8(8)
Co7 Co2 Co4 C22 36.2(8)
C3 Co2 Co4 C1 120.1(12)
C19 Co2 Co4 C1 -134.7(12)
C18 Co2 Co4 C1 -14.7(18)
Co11 Co2 Co4 C1 -9.8(10)
Co6 Co2 Co4 C1 57.7(9)
Co7 Co2 Co4 C1 -51.9(9)
C3 Co2 Co4 Co7 172.0(8)
C19 Co2 Co4 Co7 -82.8(8)
C18 Co2 Co4 Co7 37.2(15)
C1 Co2 Co4 Co7 51.9(9)
Co11 Co2 Co4 Co7 42.04(15)
Co6 Co2 Co4 Co7 109.57(14)
C3 Co2 Co4 Co6 62.4(8)
C19 Co2 Co4 Co6 167.6(8)
C18 Co2 Co4 Co6 -72.4(15)
C1 Co2 Co4 Co6 -57.7(9)
Co11 Co2 Co4 Co6 -67.54(16)
Co7 Co2 Co4 Co6 -109.57(14)
C3 Co2 Co4 Co3 112.0(8)
C19 Co2 Co4 Co3 -142.9(8)
C18 Co2 Co4 Co3 -22.8(15)
C1 Co2 Co4 Co3 -8.1(9)
Co11 Co2 Co4 Co3 -17.98(17)
Co6 Co2 Co4 Co3 49.56(12)
Co7 Co2 Co4 Co3 -60.01(12)
C13 Co3 Co4 C5 -21.6(12)
C1 Co3 Co4 C5 172.8(13)
C7 Co3 Co4 C5 -150(2)
C6 Co3 Co4 C5 78.1(12)
Co6 Co3 Co4 C5 111.9(9)
Co1 Co3 Co4 C5 -137.6(9)
Co7 Co3 Co4 C5 -132.4(9)
C13 Co3 Co4 C4 -129(2)
C1 Co3 Co4 C4 66(3)
C7 Co3 Co4 C4 103(3)
C6 Co3 Co4 C4 -29(2)
Co6 Co3 Co4 C4 5(2)
Co1 Co3 Co4 C4 115(2)
Co7 Co3 Co4 C4 121(2)
C13 Co3 Co4 C22 74.4(12)
C1 Co3 Co4 C22 -91.2(13)
C7 Co3 Co4 C22 -54(2)
C6 Co3 Co4 C22 174.1(11)
Co6 Co3 Co4 C22 -152.0(8)
Co1 Co3 Co4 C22 -41.6(8)
Co7 Co3 Co4 C22 -36.4(8)
C13 Co3 Co4 C1 165.6(13)
C7 Co3 Co4 C1 37(3)
C6 Co3 Co4 C1 -94.7(13)
Co6 Co3 Co4 C1 -60.8(10)
Co1 Co3 Co4 C1 49.6(10)
Co7 Co3 Co4 C1 54.8(10)
C13 Co3 Co4 Co7 110.8(8)
C1 Co3 Co4 Co7 -54.8(10)
C7 Co3 Co4 Co7 -18(2)
C6 Co3 Co4 Co7 -149.5(8)
Co6 Co3 Co4 Co7 -115.61(15)
Co1 Co3 Co4 Co7 -5.18(15)
C13 Co3 Co4 Co2 174.1(8)
C1 Co3 Co4 Co2 8.5(10)
C7 Co3 Co4 Co2 45(2)
C6 Co3 Co4 Co2 -86.2(8)
Co6 Co3 Co4 Co2 -52.32(13)
Co1 Co3 Co4 Co2 58.10(18)
Co7 Co3 Co4 Co2 63.29(13)
C13 Co3 Co4 Co6 -133.6(8)
C1 Co3 Co4 Co6 60.8(10)
C7 Co3 Co4 Co6 98(2)
C6 Co3 Co4 Co6 -33.9(8)
Co1 Co3 Co4 Co6 110.42(17)
Co7 Co3 Co4 Co6 115.61(15)
C14 Co1 Co5 C23 -47.0(13)
C8 Co1 Co5 C23 48.2(13)
C2 Co1 Co5 C23 -154.0(13)
C7 Co1 Co5 C23 110(3)
Co9 Co1 Co5 C23 -89.3(10)
Co7 Co1 Co5 C23 99.7(10)
Co3 Co1 Co5 C23 102.1(10)
Co11 Co1 Co5 C23 164.0(10)
Co10 Co1 Co5 C23 -143.3(10)
C14 Co1 Co5 C24 95.3(17)
C8 Co1 Co5 C24 -169.5(18)
C2 Co1 Co5 C24 -11.7(16)
C7 Co1 Co5 C24 -107(4)
Co9 Co1 Co5 C24 53.1(15)
Co7 Co1 Co5 C24 -118.0(15)
Co3 Co1 Co5 C24 -115.6(15)
Co11 Co1 Co5 C24 -53.7(15)
Co10 Co1 Co5 C24 -1.0(15)
C14 Co1 Co5 C2 107.0(10)
C8 Co1 Co5 C2 -157.8(11)
C7 Co1 Co5 C2 -96(3)
Co9 Co1 Co5 C2 64.7(8)
Co7 Co1 Co5 C2 -106.3(8)
Co3 Co1 Co5 C2 -103.9(8)
Co11 Co1 Co5 C2 -42.0(7)
Co10 Co1 Co5 C2 10.7(7)
C14 Co1 Co5 C9 -143.8(10)
C8 Co1 Co5 C9 -48.6(11)
C2 Co1 Co5 C9 109.2(10)
C7 Co1 Co5 C9 13(3)
Co9 Co1 Co5 C9 173.9(7)
Co7 Co1 Co5 C9 2.9(7)
Co3 Co1 Co5 C9 5.3(7)
Co11 Co1 Co5 C9 67.2(7)
Co10 Co1 Co5 C9 119.9(7)
C14 Co1 Co5 Co8 94.7(8)
C8 Co1 Co5 Co8 -170.1(8)
C2 Co1 Co5 Co8 -12.3(7)
C7 Co1 Co5 Co8 -108(3)
Co9 Co1 Co5 Co8 52.44(14)
Co7 Co1 Co5 Co8 -118.56(16)
Co3 Co1 Co5 Co8 -116.19(17)
Co11 Co1 Co5 Co8 -54.29(13)
Co10 Co1 Co5 Co8 -1.59(13)
C14 Co1 Co5 Co7 -146.7(8)
C8 Co1 Co5 Co7 -51.5(8)
C2 Co1 Co5 Co7 106.3(8)
C7 Co1 Co5 Co7 10(3)
Co9 Co1 Co5 Co7 171.00(17)
Co3 Co1 Co5 Co7 2.37(16)
Co11 Co1 Co5 Co7 64.27(12)
Co10 Co1 Co5 Co7 116.97(14)
C14 Co1 Co5 Co9 42.3(8)
C8 Co1 Co5 Co9 137.5(8)
C2 Co1 Co5 Co9 -64.7(7)
C7 Co1 Co5 Co9 -161(3)
Co7 Co1 Co5 Co9 -171.00(17)
Co3 Co1 Co5 Co9 -168.6(2)
Co11 Co1 Co5 Co9 -106.73(14)
Co10 Co1 Co5 Co9 -54.03(13)
C13 Co3 Co6 C21 18.9(16)
C1 Co3 Co6 C21 -115.5(14)
C7 Co3 Co6 C21 144.0(12)
C6 Co3 Co6 C21 76.5(14)
Co1 Co3 Co6 C21 -159.2(10)
Co4 Co3 Co6 C21 -56.9(10)
Co7 Co3 Co6 C21 -104.9(10)
C13 Co3 Co6 C20 -113.2(17)
C1 Co3 Co6 C20 112.4(15)
C7 Co3 Co6 C20 11.9(15)
C6 Co3 Co6 C20 -55.6(16)
Co1 Co3 Co6 C20 68.7(12)
Co4 Co3 Co6 C20 171.0(12)
Co7 Co3 Co6 C20 122.9(12)
C13 Co3 Co6 C6 -57.6(16)
C1 Co3 Co6 C6 168.0(14)
C7 Co3 Co6 C6 67.4(13)
Co1 Co3 Co6 C6 124.3(10)
Co4 Co3 Co6 C6 -133.5(10)
Co7 Co3 Co6 C6 178.5(10)
C13 Co3 Co6 C1 134.4(15)
C7 Co3 Co6 C1 -100.6(12)
C6 Co3 Co6 C1 -168.0(14)
Co1 Co3 Co6 C1 -43.7(10)
Co4 Co3 Co6 C1 58.5(9)
Co7 Co3 Co6 C1 10.5(9)
C13 Co3 Co6 Co4 75.9(12)
C1 Co3 Co6 Co4 -58.5(9)
C7 Co3 Co6 Co4 -159.1(8)
C6 Co3 Co6 Co4 133.5(10)
Co1 Co3 Co6 Co4 -102.25(17)
Co7 Co3 Co6 Co4 -48.02(12)
C13 Co3 Co6 Co2 127.2(12)
C1 Co3 Co6 Co2 -7.2(9)
C7 Co3 Co6 Co2 -107.8(8)
C6 Co3 Co6 Co2 -175.2(10)
Co1 Co3 Co6 Co2 -50.92(19)
Co4 Co3 Co6 Co2 51.34(12)
Co7 Co3 Co6 Co2 3.31(14)
C5 Co4 Co6 C21 54.4(12)
C4 Co4 Co6 C21 -48.6(11)
C22 Co4 Co6 C21 179.9(15)
C1 Co4 Co6 C21 -173.0(12)
Co7 Co4 Co6 C21 -175.8(9)
Co2 Co4 Co6 C21 -114.7(9)
Co3 Co4 Co6 C21 129.9(9)
C5 Co4 Co6 C20 132(4)
C4 Co4 Co6 C20 29(4)
C22 Co4 Co6 C20 -102(4)
C1 Co4 Co6 C20 -95(4)
Co7 Co4 Co6 C20 -98(4)
Co2 Co4 Co6 C20 -37(4)
Co3 Co4 Co6 C20 -152(4)
C5 Co4 Co6 C6 -41.8(11)
C4 Co4 Co6 C6 -144.8(10)
C22 Co4 Co6 C6 83.6(15)
C1 Co4 Co6 C6 90.8(11)
Co7 Co4 Co6 C6 88.0(8)
Co2 Co4 Co6 C6 149.0(8)
Co3 Co4 Co6 C6 33.6(7)
C5 Co4 Co6 C1 -132.6(11)
C4 Co4 Co6 C1 124.4(10)
C22 Co4 Co6 C1 -7.2(15)
Co7 Co4 Co6 C1 -2.8(8)
Co2 Co4 Co6 C1 58.2(8)
Co3 Co4 Co6 C1 -57.1(8)
C5 Co4 Co6 Co3 -75.5(8)
C4 Co4 Co6 Co3 -178.5(7)
C22 Co4 Co6 Co3 50.0(12)
C1 Co4 Co6 Co3 57.1(8)
Co7 Co4 Co6 Co3 54.31(12)
Co2 Co4 Co6 Co3 115.38(12)
C5 Co4 Co6 Co2 169.1(8)
C4 Co4 Co6 Co2 66.1(7)
C22 Co4 Co6 Co2 -65.4(12)
C1 Co4 Co6 Co2 -58.2(8)
Co7 Co4 Co6 Co2 -61.07(12)
Co3 Co4 Co6 Co2 -115.38(12)
C3 Co2 Co6 C21 -52.1(12)
C19 Co2 Co6 C21 30(2)
C18 Co2 Co6 C21 -147.2(12)
C1 Co2 Co6 C21 126.3(13)
Co11 Co2 Co6 C21 174.9(9)
Co4 Co2 Co6 C21 65.9(9)
Co7 Co2 Co6 C21 115.9(9)
C3 Co2 Co6 C20 52.6(12)
C19 Co2 Co6 C20 134(2)
C18 Co2 Co6 C20 -42.5(12)
C1 Co2 Co6 C20 -129.0(13)
Co11 Co2 Co6 C20 -80.4(9)
Co4 Co2 Co6 C20 170.6(9)
Co7 Co2 Co6 C20 -139.4(9)
C3 Co2 Co6 C6 -177.3(16)
C19 Co2 Co6 C6 -95(3)
C18 Co2 Co6 C6 87.6(16)
C1 Co2 Co6 C6 1.1(16)
Co11 Co2 Co6 C6 49.7(14)
Co4 Co2 Co6 C6 -59.3(14)
Co7 Co2 Co6 C6 -9.3(14)
C3 Co2 Co6 C1 -178.5(12)
C19 Co2 Co6 C1 -97(2)
C18 Co2 Co6 C1 86.5(12)
Co11 Co2 Co6 C1 48.6(9)
Co4 Co2 Co6 C1 -60.4(9)
Co7 Co2 Co6 C1 -10.4(9)
C3 Co2 Co6 Co3 -171.2(8)
C19 Co2 Co6 Co3 -89(2)
C18 Co2 Co6 Co3 93.7(8)
C1 Co2 Co6 Co3 7.3(9)
Co11 Co2 Co6 Co3 55.83(15)
Co4 Co2 Co6 Co3 -53.16(13)
Co7 Co2 Co6 Co3 -3.17(13)
C3 Co2 Co6 Co4 -118.0(8)
C19 Co2 Co6 Co4 -36(2)
C18 Co2 Co6 Co4 146.9(8)
C1 Co2 Co6 Co4 60.4(9)
Co11 Co2 Co6 Co4 108.99(15)
Co7 Co2 Co6 Co4 49.99(12)
C5 Co4 Co7 C1 117.8(13)
C4 Co4 Co7 C1 -110.1(12)
C22 Co4 Co7 C1 179.3(13)
Co2 Co4 Co7 C1 -53.0(8)
Co6 Co4 Co7 C1 2.8(8)
Co3 Co4 Co7 C1 52.4(8)
C5 Co4 Co7 C22 -61.5(15)
C4 Co4 Co7 C22 70.7(14)
C1 Co4 Co7 C22 -179.3(13)
Co2 Co4 Co7 C22 127.8(10)
Co6 Co4 Co7 C22 -176.4(10)
Co3 Co4 Co7 C22 -126.8(10)
C5 Co4 Co7 C9 -114.7(14)
C4 Co4 Co7 C9 17.5(13)
C22 Co4 Co7 C9 -53.2(13)
C1 Co4 Co7 C9 127.5(12)
Co2 Co4 Co7 C9 74.5(9)
Co6 Co4 Co7 C9 130.4(9)
Co3 Co4 Co7 C9 180.0(9)
C5 Co4 Co7 C8 17.4(15)
C4 Co4 Co7 C8 149.6(14)
C22 Co4 Co7 C8 78.9(14)
C1 Co4 Co7 C8 -100.4(13)
Co2 Co4 Co7 C8 -153.3(10)
Co6 Co4 Co7 C8 -97.5(10)
Co3 Co4 Co7 C8 -47.9(10)
C5 Co4 Co7 Co5 -172.0(15)
C4 Co4 Co7 Co5 -39.9(16)
C22 Co4 Co7 Co5 -110.5(16)
C1 Co4 Co7 Co5 70.2(15)
Co2 Co4 Co7 Co5 17.2(13)
Co6 Co4 Co7 Co5 73.1(13)
Co3 Co4 Co7 Co5 122.6(13)
C5 Co4 Co7 Co1 70.8(11)
C4 Co4 Co7 Co1 -157.0(9)
C22 Co4 Co7 Co1 132.3(10)
C1 Co4 Co7 Co1 -46.9(8)
Co2 Co4 Co7 Co1 -99.92(18)
Co6 Co4 Co7 Co1 -44.1(2)
Co3 Co4 Co7 Co1 5.50(16)
C5 Co4 Co7 Co11 132.1(11)
C4 Co4 Co7 Co11 -95.7(9)
C22 Co4 Co7 Co11 -166.4(10)
C1 Co4 Co7 Co11 14.3(8)
Co2 Co4 Co7 Co11 -38.63(13)
Co6 Co4 Co7 Co11 17.19(15)
Co3 Co4 Co7 Co11 66.79(13)
C5 Co4 Co7 Co3 65.3(11)
C4 Co4 Co7 Co3 -162.5(9)
C22 Co4 Co7 Co3 126.8(10)
C1 Co4 Co7 Co3 -52.4(8)
Co2 Co4 Co7 Co3 -105.42(14)
Co6 Co4 Co7 Co3 -49.59(13)
C5 Co4 Co7 Co2 170.8(11)
C4 Co4 Co7 Co2 -57.1(9)
C22 Co4 Co7 Co2 -127.8(10)
C1 Co4 Co7 Co2 53.0(8)
Co6 Co4 Co7 Co2 55.83(13)
Co3 Co4 Co7 Co2 105.42(14)
C23 Co5 Co7 C1 -162.0(13)
C24 Co5 Co7 C1 75.8(16)
C2 Co5 Co7 C1 -12.4(10)
C9 Co5 Co7 C1 127.7(12)
Co8 Co5 Co7 C1 19.2(8)
Co9 Co5 Co7 C1 -48.0(8)
Co1 Co5 Co7 C1 -56.1(8)
C23 Co5 Co7 C22 29.4(15)
C24 Co5 Co7 C22 -92.8(18)
C2 Co5 Co7 C22 179.0(12)
C9 Co5 Co7 C22 -40.9(14)
Co8 Co5 Co7 C22 -149.4(11)
Co9 Co5 Co7 C22 143.4(11)
Co1 Co5 Co7 C22 135.3(11)
C23 Co5 Co7 C9 70.3(14)
C24 Co5 Co7 C9 -51.9(17)
C2 Co5 Co7 C9 -140.2(11)
Co8 Co5 Co7 C9 -108.5(9)
Co9 Co5 Co7 C9 -175.7(9)
Co1 Co5 Co7 C9 176.2(9)
C23 Co5 Co7 C8 -55.6(14)
C24 Co5 Co7 C8 -177.8(17)
C2 Co5 Co7 C8 93.9(11)
C9 Co5 Co7 C8 -125.9(13)
Co8 Co5 Co7 C8 125.6(9)
Co9 Co5 Co7 C8 58.4(9)
Co1 Co5 Co7 C8 50.3(9)
C23 Co5 Co7 Co4 133.3(16)
C24 Co5 Co7 Co4 11(2)
C2 Co5 Co7 Co4 -77.1(14)
C9 Co5 Co7 Co4 63.1(16)
Co8 Co5 Co7 Co4 -45.5(13)
Co9 Co5 Co7 Co4 -112.6(12)
Co1 Co5 Co7 Co4 -120.8(13)
C23 Co5 Co7 Co1 -105.9(10)
C24 Co5 Co7 Co1 131.9(15)
C2 Co5 Co7 Co1 43.7(5)
C9 Co5 Co7 Co1 -176.2(9)
Co8 Co5 Co7 Co1 75.29(17)
Co9 Co5 Co7 Co1 8.11(15)
C23 Co5 Co7 Co11 -169.8(10)
C24 Co5 Co7 Co11 68.1(15)
C2 Co5 Co7 Co11 -20.2(6)
C9 Co5 Co7 Co11 120.0(9)
Co8 Co5 Co7 Co11 11.45(17)
Co9 Co5 Co7 Co11 -55.73(17)
Co1 Co5 Co7 Co11 -63.85(12)
C23 Co5 Co7 Co3 -108.3(10)
C24 Co5 Co7 Co3 129.6(14)
C2 Co5 Co7 Co3 41.3(6)
C9 Co5 Co7 Co3 -178.5(9)
Co8 Co5 Co7 Co3 73.0(2)
Co9 Co5 Co7 Co3 5.8(2)
Co1 Co5 Co7 Co3 -2.33(16)
C23 Co5 Co7 Co2 149.3(10)
C24 Co5 Co7 Co2 27.2(15)
C2 Co5 Co7 Co2 -61.1(6)
C9 Co5 Co7 Co2 79.1(9)
Co8 Co5 Co7 Co2 -29.5(2)
Co9 Co5 Co7 Co2 -96.65(19)
Co1 Co5 Co7 Co2 -104.77(17)
C14 Co1 Co7 C1 -162.7(12)
C8 Co1 Co7 C1 -132.9(12)
C2 Co1 Co7 C1 94.4(9)
C7 Co1 Co7 C1 -41.1(9)
Co9 Co1 Co7 C1 127.9(6)
Co3 Co1 Co7 C1 -41.2(6)
Co11 Co1 Co7 C1 46.0(6)
Co5 Co1 Co7 C1 136.5(6)
Co10 Co1 Co7 C1 65.3(6)
C14 Co1 Co7 C22 -65.1(17)
C8 Co1 Co7 C22 -35.3(17)
C2 Co1 Co7 C22 -168.0(15)
C7 Co1 Co7 C22 56.6(16)
Co9 Co1 Co7 C22 -134.5(14)
Co3 Co1 Co7 C22 56.4(14)
Co11 Co1 Co7 C22 143.6(14)
Co5 Co1 Co7 C22 -125.8(14)
Co10 Co1 Co7 C22 162.9(14)
C14 Co1 Co7 C9 57.6(13)
C8 Co1 Co7 C9 87.4(13)
C2 Co1 Co7 C9 -45.3(10)
C7 Co1 Co7 C9 179.3(11)
Co9 Co1 Co7 C9 -11.8(8)
Co3 Co1 Co7 C9 179.2(8)
Co11 Co1 Co7 C9 -93.7(8)
Co5 Co1 Co7 C9 -3.1(8)
Co10 Co1 Co7 C9 -74.4(8)
C14 Co1 Co7 C8 -29.8(15)
C2 Co1 Co7 C8 -132.7(13)
C7 Co1 Co7 C8 91.9(13)
Co9 Co1 Co7 C8 -99.2(11)
Co3 Co1 Co7 C8 91.7(11)
Co11 Co1 Co7 C8 178.9(11)
Co5 Co1 Co7 C8 -90.5(11)
Co10 Co1 Co7 C8 -161.8(11)
C14 Co1 Co7 Co4 -127.2(11)
C8 Co1 Co7 Co4 -97.4(11)
C2 Co1 Co7 Co4 130.0(6)
C7 Co1 Co7 Co4 -5.5(8)
Co9 Co1 Co7 Co4 163.46(17)
Co3 Co1 Co7 Co4 -5.62(16)
Co11 Co1 Co7 Co4 81.54(18)
Co5 Co1 Co7 Co4 172.1(2)
Co10 Co1 Co7 Co4 100.84(18)
C14 Co1 Co7 Co5 60.7(11)
C8 Co1 Co7 Co5 90.5(11)
C2 Co1 Co7 Co5 -42.1(6)
C7 Co1 Co7 Co5 -177.6(7)
Co9 Co1 Co7 Co5 -8.64(17)
Co3 Co1 Co7 Co5 -177.72(16)
Co11 Co1 Co7 Co5 -90.56(14)
Co10 Co1 Co7 Co5 -71.26(14)
C14 Co1 Co7 Co11 151.3(11)
C8 Co1 Co7 Co11 -178.9(11)
C2 Co1 Co7 Co11 48.4(6)
C7 Co1 Co7 Co11 -87.0(7)
Co9 Co1 Co7 Co11 81.92(17)
Co3 Co1 Co7 Co11 -87.16(14)
Co5 Co1 Co7 Co11 90.56(14)
Co10 Co1 Co7 Co11 19.30(14)
C14 Co1 Co7 Co3 -121.5(11)
C8 Co1 Co7 Co3 -91.7(11)
C2 Co1 Co7 Co3 135.6(6)
C7 Co1 Co7 Co3 0.1(7)
Co9 Co1 Co7 Co3 169.08(19)
Co11 Co1 Co7 Co3 87.16(14)
Co5 Co1 Co7 Co3 177.72(16)
Co10 Co1 Co7 Co3 106.46(16)
C14 Co1 Co7 Co2 167.9(11)
C8 Co1 Co7 Co2 -162.3(11)
C2 Co1 Co7 Co2 65.0(6)
C7 Co1 Co7 Co2 -70.4(7)
Co9 Co1 Co7 Co2 98.53(18)
Co3 Co1 Co7 Co2 -70.55(13)
Co11 Co1 Co7 Co2 16.61(13)
Co5 Co1 Co7 Co2 107.17(15)
Co10 Co1 Co7 Co2 35.91(17)
C13 Co3 Co7 C1 -150.4(13)
C7 Co3 Co7 C1 110.4(12)
C6 Co3 Co7 C1 -10.0(15)
Co6 Co3 Co7 C1 -11.8(10)
Co1 Co3 Co7 C1 110.6(10)
Co4 Co3 Co7 C1 -63.8(10)
C13 Co3 Co7 C22 -48.2(11)
C1 Co3 Co7 C22 102.1(13)
C7 Co3 Co7 C22 -147.4(11)
C6 Co3 Co7 C22 92.1(15)
Co6 Co3 Co7 C22 90.3(8)
Co1 Co3 Co7 C22 -147.3(8)
Co4 Co3 Co7 C22 38.3(8)
C13 Co3 Co7 C9 94(5)
C1 Co3 Co7 C9 -116(5)
C7 Co3 Co7 C9 -6(5)
C6 Co3 Co7 C9 -126(5)
Co6 Co3 Co7 C9 -128(5)
Co1 Co3 Co7 C9 -5(5)
Co4 Co3 Co7 C9 -180(83)
C13 Co3 Co7 C8 47.6(12)
C1 Co3 Co7 C8 -162.0(13)
C7 Co3 Co7 C8 -51.6(12)
C6 Co3 Co7 C8 -172.1(16)
Co6 Co3 Co7 C8 -173.9(9)
Co1 Co3 Co7 C8 -51.4(9)
Co4 Co3 Co7 C8 134.2(9)
C13 Co3 Co7 Co4 -86.6(8)
C1 Co3 Co7 Co4 63.8(10)
C7 Co3 Co7 Co4 174.2(8)
C6 Co3 Co7 Co4 53.8(13)
Co6 Co3 Co7 Co4 51.96(13)
Co1 Co3 Co7 Co4 174.38(16)
C13 Co3 Co7 Co5 101.5(8)
C1 Co3 Co7 Co5 -108.1(10)
C7 Co3 Co7 Co5 2.3(8)
C6 Co3 Co7 Co5 -118.1(13)
Co6 Co3 Co7 Co5 -119.95(18)
Co1 Co3 Co7 Co5 2.47(17)
Co4 Co3 Co7 Co5 -171.9(2)
C13 Co3 Co7 Co1 99.1(8)
C1 Co3 Co7 Co1 -110.6(10)
C7 Co3 Co7 Co1 -0.1(7)
C6 Co3 Co7 Co1 -120.6(13)
Co6 Co3 Co7 Co1 -122.42(15)
Co4 Co3 Co7 Co1 -174.38(16)
C13 Co3 Co7 Co11 165.6(8)
C1 Co3 Co7 Co11 -44.1(10)
C7 Co3 Co7 Co11 66.4(7)
C6 Co3 Co7 Co11 -54.1(13)
Co6 Co3 Co7 Co11 -55.90(13)
Co1 Co3 Co7 Co11 66.51(12)
Co4 Co3 Co7 Co11 -107.86(14)
C13 Co3 Co7 Co2 -141.6(8)
C1 Co3 Co7 Co2 8.8(10)
C7 Co3 Co7 Co2 119.2(7)
C6 Co3 Co7 Co2 -1.3(13)
Co6 Co3 Co7 Co2 -3.08(13)
Co1 Co3 Co7 Co2 119.33(13)
Co4 Co3 Co7 Co2 -55.04(12)
C3 Co2 Co7 C1 45(2)
C19 Co2 Co7 C1 171.0(12)
C18 Co2 Co7 C1 -94.1(13)
Co11 Co2 Co7 C1 -63.2(10)
Co4 Co2 Co7 C1 66.3(10)
Co6 Co2 Co7 C1 11.8(10)
C3 Co2 Co7 C22 -59(2)
C19 Co2 Co7 C22 67.1(12)
C18 Co2 Co7 C22 161.9(12)
C1 Co2 Co7 C22 -104.0(13)
Co11 Co2 Co7 C22 -167.1(9)
Co4 Co2 Co7 C22 -37.7(8)
Co6 Co2 Co7 C22 -92.2(8)
C3 Co2 Co7 C9 -151(2)
C19 Co2 Co7 C9 -24.6(10)
C18 Co2 Co7 C9 70.2(11)
C1 Co2 Co7 C9 164.3(12)
Co11 Co2 Co7 C9 101.2(7)
Co4 Co2 Co7 C9 -129.4(7)
Co6 Co2 Co7 C9 176.2(7)
C3 Co2 Co7 C8 57(3)
C19 Co2 Co7 C8 -177(2)
C18 Co2 Co7 C8 -82(2)
C1 Co2 Co7 C8 12(2)
Co11 Co2 Co7 C8 -50.8(19)
Co4 Co2 Co7 C8 78.7(19)
Co6 Co2 Co7 C8 24.2(19)
C3 Co2 Co7 Co4 -21(2)
C19 Co2 Co7 Co4 104.8(8)
C18 Co2 Co7 Co4 -160.4(8)
C1 Co2 Co7 Co4 -66.3(10)
Co11 Co2 Co7 Co4 -129.46(17)
Co6 Co2 Co7 Co4 -54.48(13)
C3 Co2 Co7 Co5 161(2)
C19 Co2 Co7 Co5 -72.6(8)
C18 Co2 Co7 Co5 22.2(8)
C1 Co2 Co7 Co5 116.3(10)
Co11 Co2 Co7 Co5 53.14(17)
Co4 Co2 Co7 Co5 -177.40(19)
Co6 Co2 Co7 Co5 128.12(15)
C3 Co2 Co7 Co1 90(2)
C19 Co2 Co7 Co1 -144.0(8)
C18 Co2 Co7 Co1 -49.2(8)
C1 Co2 Co7 Co1 44.9(10)
Co11 Co2 Co7 Co1 -18.26(15)
Co4 Co2 Co7 Co1 111.20(16)
Co6 Co2 Co7 Co1 56.72(15)
C3 Co2 Co7 Co11 108(2)
C19 Co2 Co7 Co11 -125.8(8)
C18 Co2 Co7 Co11 -31.0(8)
C1 Co2 Co7 Co11 63.2(10)
Co4 Co2 Co7 Co11 129.46(17)
Co6 Co2 Co7 Co11 74.98(14)
C3 Co2 Co7 Co3 36(2)
C19 Co2 Co7 Co3 162.2(8)
C18 Co2 Co7 Co3 -103.0(8)
C1 Co2 Co7 Co3 -8.9(10)
Co11 Co2 Co7 Co3 -72.05(14)
Co4 Co2 Co7 Co3 57.41(13)
Co6 Co2 Co7 Co3 2.93(12)
C23 Co5 Co8 C17 -106.4(19)
C24 Co5 Co8 C17 -52.3(18)
C2 Co5 Co8 C17 115.6(15)
C9 Co5 Co8 C17 18.6(15)
Co7 Co5 Co8 C17 72.0(13)
Co9 Co5 Co8 C17 176.0(13)
Co1 Co5 Co8 C17 127.2(13)
C23 Co5 Co8 C12 20.4(17)
C24 Co5 Co8 C12 74.5(15)
C2 Co5 Co8 C12 -117.6(12)
C9 Co5 Co8 C12 145.5(12)
Co7 Co5 Co8 C12 -161.2(10)
Co9 Co5 Co8 C12 -57.1(10)
Co1 Co5 Co8 C12 -106.0(10)
C23 Co5 Co8 C2 138.0(16)
C24 Co5 Co8 C2 -167.9(15)
C9 Co5 Co8 C2 -96.9(11)
Co7 Co5 Co8 C2 -43.6(7)
Co9 Co5 Co8 C2 60.5(7)
Co1 Co5 Co8 C2 11.6(7)
C23 Co5 Co8 C24 -54.1(18)
C2 Co5 Co8 C24 167.9(15)
C9 Co5 Co8 C24 71.0(15)
Co7 Co5 Co8 C24 124.3(12)
Co9 Co5 Co8 C24 -131.7(12)
Co1 Co5 Co8 C24 179.5(12)
C23 Co5 Co8 Co9 77.6(14)
C24 Co5 Co8 Co9 131.7(12)
C2 Co5 Co8 Co9 -60.5(7)
C9 Co5 Co8 Co9 -157.4(8)
Co7 Co5 Co8 Co9 -104.06(17)
Co1 Co5 Co8 Co9 -48.85(12)
C23 Co5 Co8 Co10 128.1(14)
C24 Co5 Co8 Co10 -177.8(12)
C2 Co5 Co8 Co10 -9.9(7)
C9 Co5 Co8 Co10 -106.8(8)
Co7 Co5 Co8 Co10 -53.49(19)
Co9 Co5 Co8 Co10 50.57(13)
Co1 Co5 Co8 Co10 1.72(14)
C14 Co1 Co9 C15 -59.5(14)
C8 Co1 Co9 C15 25.0(14)
C2 Co1 Co9 C15 120.1(14)
C7 Co1 Co9 C15 -117.1(14)
Co7 Co1 Co9 C15 76.9(11)
Co3 Co1 Co9 C15 162.0(14)
Co11 Co1 Co9 C15 136.9(11)
Co5 Co1 Co9 C15 68.5(11)
Co10 Co1 Co9 C15 175.0(11)
C14 Co1 Co9 C16 66.0(14)
C8 Co1 Co9 C16 150.5(13)
C2 Co1 Co9 C16 -114.4(14)
C7 Co1 Co9 C16 8.4(14)
Co7 Co1 Co9 C16 -157.6(11)
Co3 Co1 Co9 C16 -72.5(15)
Co11 Co1 Co9 C16 -97.6(11)
Co5 Co1 Co9 C16 -166.0(11)
Co10 Co1 Co9 C16 -59.5(11)
C14 Co1 Co9 C2 -179.6(13)
C8 Co1 Co9 C2 -95.1(12)
C7 Co1 Co9 C2 122.8(13)
Co7 Co1 Co9 C2 -43.2(8)
Co3 Co1 Co9 C2 41.9(13)
Co11 Co1 Co9 C2 16.8(8)
Co5 Co1 Co9 C2 -51.6(8)
Co10 Co1 Co9 C2 54.9(8)
C8 Co1 Co9 C14 84.4(12)
C2 Co1 Co9 C14 179.6(13)
C7 Co1 Co9 C14 -57.6(13)
Co7 Co1 Co9 C14 136.4(9)
Co3 Co1 Co9 C14 -138.6(13)
Co11 Co1 Co9 C14 -163.6(9)
Co5 Co1 Co9 C14 128.0(9)
Co10 Co1 Co9 C14 -125.5(9)
C14 Co1 Co9 Co10 125.5(9)
C8 Co1 Co9 Co10 -150.0(8)
C2 Co1 Co9 Co10 -54.9(8)
C7 Co1 Co9 Co10 67.9(9)
Co7 Co1 Co9 Co10 -98.08(17)
Co3 Co1 Co9 Co10 -13.0(10)
Co11 Co1 Co9 Co10 -38.05(14)
Co5 Co1 Co9 Co10 -106.50(15)
C14 Co1 Co9 Co8 -178.5(9)
C8 Co1 Co9 Co8 -94.1(8)
C2 Co1 Co9 Co8 1.1(8)
C7 Co1 Co9 Co8 123.9(9)
Co7 Co1 Co9 Co8 -42.1(2)
Co3 Co1 Co9 Co8 42.9(10)
Co11 Co1 Co9 Co8 17.91(17)
Co5 Co1 Co9 Co8 -50.54(15)
Co10 Co1 Co9 Co8 55.96(15)
C14 Co1 Co9 Co5 -128.0(9)
C8 Co1 Co9 Co5 -43.5(8)
C2 Co1 Co9 Co5 51.6(8)
C7 Co1 Co9 Co5 174.4(9)
Co7 Co1 Co9 Co5 8.42(16)
Co3 Co1 Co9 Co5 93.5(10)
Co11 Co1 Co9 Co5 68.45(15)
Co10 Co1 Co9 Co5 106.50(15)
C17 Co8 Co9 C15 122(5)
C12 Co8 Co9 C15 50.5(15)
C2 Co8 Co9 C15 -128.7(13)
C24 Co8 Co9 C15 -39.7(13)
Co5 Co8 Co9 C15 -72.1(10)
Co10 Co8 Co9 C15 171.3(10)
C17 Co8 Co9 C16 13(5)
C12 Co8 Co9 C16 -59.0(15)
C2 Co8 Co9 C16 121.7(13)
C24 Co8 Co9 C16 -149.3(13)
Co5 Co8 Co9 C16 178.3(10)
Co10 Co8 Co9 C16 61.7(10)
C17 Co8 Co9 C2 -109(5)
C12 Co8 Co9 C2 179.3(14)
C24 Co8 Co9 C2 89.0(12)
Co5 Co8 Co9 C2 56.6(9)
Co10 Co8 Co9 C2 -60.0(9)
C17 Co8 Co9 C14 -112(5)
C12 Co8 Co9 C14 176.5(16)
C2 Co8 Co9 C14 -2.8(13)
C24 Co8 Co9 C14 86.2(13)
Co5 Co8 Co9 C14 53.9(10)
Co10 Co8 Co9 C14 -62.8(11)
C17 Co8 Co9 Co1 -110(5)
C12 Co8 Co9 Co1 178.2(11)
C2 Co8 Co9 Co1 -1.1(9)
C24 Co8 Co9 Co1 87.9(9)
Co5 Co8 Co9 Co1 55.51(14)
Co10 Co8 Co9 Co1 -61.12(14)
C17 Co8 Co9 Co10 -49(5)
C12 Co8 Co9 Co10 -120.7(11)
C2 Co8 Co9 Co10 60.0(9)
C24 Co8 Co9 Co10 149.0(9)
Co5 Co8 Co9 Co10 116.62(14)
C17 Co8 Co9 Co5 -165(5)
C12 Co8 Co9 Co5 122.7(11)
C2 Co8 Co9 Co5 -56.6(9)
C24 Co8 Co9 Co5 32.4(8)
Co10 Co8 Co9 Co5 -116.62(14)
C23 Co5 Co9 C15 -17.9(13)
C24 Co5 Co9 C15 82.5(14)
C2 Co5 Co9 C15 175.4(11)
C9 Co5 Co9 C15 -146(2)
Co8 Co5 Co9 C15 117.3(9)
Co7 Co5 Co9 C15 -136.4(9)
Co1 Co5 Co9 C15 -128.1(9)
C23 Co5 Co9 C16 -142(4)
C24 Co5 Co9 C16 -42(5)
C2 Co5 Co9 C16 51(4)
C9 Co5 Co9 C16 90(5)
Co8 Co5 Co9 C16 -7(4)
Co7 Co5 Co9 C16 99(4)
Co1 Co5 Co9 C16 107(4)
C23 Co5 Co9 C2 166.7(12)
C24 Co5 Co9 C2 -92.9(12)
C9 Co5 Co9 C2 39(2)
Co8 Co5 Co9 C2 -58.1(7)
Co7 Co5 Co9 C2 48.2(7)
Co1 Co5 Co9 C2 56.5(7)
C23 Co5 Co9 C14 76.2(11)
C24 Co5 Co9 C14 176.5(12)
C2 Co5 Co9 C14 -90.6(9)
C9 Co5 Co9 C14 -52(2)
Co8 Co5 Co9 C14 -148.7(6)
Co7 Co5 Co9 C14 -42.4(7)
Co1 Co5 Co9 C14 -34.0(6)
C23 Co5 Co9 Co1 110.2(10)
C24 Co5 Co9 Co1 -149.4(11)
C2 Co5 Co9 Co1 -56.5(7)
C9 Co5 Co9 Co1 -18(2)
Co8 Co5 Co9 Co1 -114.63(16)
Co7 Co5 Co9 Co1 -8.32(16)
C23 Co5 Co9 Co10 173.1(10)
C24 Co5 Co9 Co10 -86.5(11)
C2 Co5 Co9 Co10 6.4(7)
C9 Co5 Co9 Co10 45(2)
Co8 Co5 Co9 Co10 -51.75(14)
Co7 Co5 Co9 Co10 54.56(18)
Co1 Co5 Co9 Co10 62.88(13)
C23 Co5 Co9 Co8 -135.2(10)
C24 Co5 Co9 Co8 -34.8(10)
C2 Co5 Co9 Co8 58.1(7)
C9 Co5 Co9 Co8 97(2)
Co7 Co5 Co9 Co8 106.32(19)
Co1 Co5 Co9 Co8 114.63(16)
C15 Co9 Co10 C25 123(5)
C16 Co9 Co10 C25 49.4(15)
C2 Co9 Co10 C25 -133.9(13)
C14 Co9 Co10 C25 -44.1(13)
Co1 Co9 Co10 C25 -79.5(11)
Co8 Co9 Co10 C25 170.9(11)
Co5 Co9 Co10 C25 -139.8(11)
C15 Co9 Co10 C11 9(5)
C16 Co9 Co10 C11 -64.4(15)
C2 Co9 Co10 C11 112.3(13)
C14 Co9 Co10 C11 -157.9(13)
Co1 Co9 Co10 C11 166.7(11)
Co8 Co9 Co10 C11 57.1(11)
Co5 Co9 Co10 C11 106.4(11)
C15 Co9 Co10 C10 -117(5)
C16 Co9 Co10 C10 169.7(18)
C2 Co9 Co10 C10 -13.6(16)
C14 Co9 Co10 C10 76.1(16)
Co1 Co9 Co10 C10 40.8(15)
Co8 Co9 Co10 C10 -68.8(15)
Co5 Co9 Co10 C10 -19.5(15)
C15 Co9 Co10 C2 -103(5)
C16 Co9 Co10 C2 -176.7(11)
C14 Co9 Co10 C2 89.7(9)
Co1 Co9 Co10 C2 54.3(6)
Co8 Co9 Co10 C2 -55.3(6)
Co5 Co9 Co10 C2 -5.9(6)
C15 Co9 Co10 Co11 -115(5)
C16 Co9 Co10 Co11 171.3(9)
C2 Co9 Co10 Co11 -12.0(6)
C14 Co9 Co10 Co11 77.7(6)
Co1 Co9 Co10 Co11 42.31(14)
Co8 Co9 Co10 Co11 -67.27(15)
Co5 Co9 Co10 Co11 -17.95(16)
C15 Co9 Co10 Co8 -48(5)
C16 Co9 Co10 Co8 -121.5(9)
C2 Co9 Co10 Co8 55.3(6)
C14 Co9 Co10 Co8 145.0(6)
Co1 Co9 Co10 Co8 109.59(14)
Co5 Co9 Co10 Co8 49.32(12)
C15 Co9 Co10 Co1 -157(5)
C16 Co9 Co10 Co1 129.0(9)
C2 Co9 Co10 Co1 -54.3(6)
C14 Co9 Co10 Co1 35.4(6)
Co8 Co9 Co10 Co1 -109.59(14)
Co5 Co9 Co10 Co1 -60.27(12)
C17 Co8 Co10 C25 143(4)
C12 Co8 Co10 C25 31(4)
C2 Co8 Co10 C25 -89(3)
C24 Co8 Co10 C25 -82(4)
Co5 Co8 Co10 C25 -79(3)
Co9 Co8 Co10 C25 -27(3)
C17 Co8 Co10 C11 53.0(15)
C12 Co8 Co10 C11 -59.3(15)
C2 Co8 Co10 C11 -178.9(14)
C24 Co8 Co10 C11 -171.8(18)
Co5 Co8 Co10 C11 -169.2(11)
Co9 Co8 Co10 C11 -117.1(11)
C17 Co8 Co10 C10 -40.2(14)
C12 Co8 Co10 C10 -152.5(13)
C2 Co8 Co10 C10 87.9(11)
C24 Co8 Co10 C10 95.0(17)
Co5 Co8 Co10 C10 97.6(9)
Co9 Co8 Co10 C10 149.7(9)
C17 Co8 Co10 C2 -128.1(13)
C12 Co8 Co10 C2 119.6(12)
C24 Co8 Co10 C2 7.1(16)
Co5 Co8 Co10 C2 9.7(7)
Co9 Co8 Co10 C2 61.8(7)
C17 Co8 Co10 Co11 -79.6(10)
C12 Co8 Co10 Co11 168.1(10)
C2 Co8 Co10 Co11 48.5(7)
C24 Co8 Co10 Co11 55.6(14)
Co5 Co8 Co10 Co11 58.13(15)
Co9 Co8 Co10 Co11 110.30(15)
C17 Co8 Co10 Co9 170.1(10)
C12 Co8 Co10 Co9 57.8(10)
C2 Co8 Co10 Co9 -61.8(7)
C24 Co8 Co10 Co9 -54.7(14)
Co5 Co8 Co10 Co9 -52.16(13)
C17 Co8 Co10 Co1 -139.4(10)
C12 Co8 Co10 Co1 108.3(10)
C2 Co8 Co10 Co1 -11.3(7)
C24 Co8 Co10 Co1 -4.2(14)
Co5 Co8 Co10 Co1 -1.66(13)
Co9 Co8 Co10 Co1 50.50(12)
C14 Co1 Co10 C25 62.8(13)
C8 Co1 Co10 C25 -174(2)
C2 Co1 Co10 C25 172.6(13)
C7 Co1 Co10 C25 -29.8(13)
Co9 Co1 Co10 C25 106.3(11)
Co7 Co1 Co10 C25 -144.9(11)
Co3 Co1 Co10 C25 -76.1(11)
Co11 Co1 Co10 C25 -123.8(11)
Co5 Co1 Co10 C25 162.2(11)
C14 Co1 Co10 C11 -73(2)
C8 Co1 Co10 C11 50(3)
C2 Co1 Co10 C11 37(2)
C7 Co1 Co10 C11 -165(2)
Co9 Co1 Co10 C11 -29(2)
Co7 Co1 Co10 C11 80(2)
Co3 Co1 Co10 C11 149(2)
Co11 Co1 Co10 C11 101(2)
Co5 Co1 Co10 C11 27(2)
C14 Co1 Co10 C10 156.6(11)
C8 Co1 Co10 C10 -80.4(19)
C2 Co1 Co10 C10 -93.5(11)
C7 Co1 Co10 C10 64.0(11)
Co9 Co1 Co10 C10 -159.8(9)
Co7 Co1 Co10 C10 -51.0(9)
Co3 Co1 Co10 C10 17.8(9)
Co11 Co1 Co10 C10 -29.9(9)
Co5 Co1 Co10 C10 -103.9(9)
C14 Co1 Co10 C2 -109.9(10)
C8 Co1 Co10 C2 13.2(18)
C7 Co1 Co10 C2 157.6(10)
Co9 Co1 Co10 C2 -66.3(7)
Co7 Co1 Co10 C2 42.5(7)
Co3 Co1 Co10 C2 111.3(8)
Co11 Co1 Co10 C2 63.6(7)
Co5 Co1 Co10 C2 -10.4(7)
C14 Co1 Co10 Co11 -173.5(7)
C8 Co1 Co10 Co11 -50.5(17)
C2 Co1 Co10 Co11 -63.6(7)
C7 Co1 Co10 Co11 94.0(7)
Co9 Co1 Co10 Co11 -129.92(18)
Co7 Co1 Co10 Co11 -21.09(15)
Co3 Co1 Co10 Co11 47.69(16)
Co5 Co1 Co10 Co11 -73.99(14)
C14 Co1 Co10 Co9 -43.5(7)
C8 Co1 Co10 Co9 79.5(17)
C2 Co1 Co10 Co9 66.3(7)
C7 Co1 Co10 Co9 -136.1(7)
Co7 Co1 Co10 Co9 108.83(16)
Co3 Co1 Co10 Co9 177.61(18)
Co11 Co1 Co10 Co9 129.92(18)
Co5 Co1 Co10 Co9 55.93(13)
C14 Co1 Co10 Co8 -97.9(7)
C8 Co1 Co10 Co8 25.1(17)
C2 Co1 Co10 Co8 11.9(7)
C7 Co1 Co10 Co8 169.5(7)
Co9 Co1 Co10 Co8 -54.40(13)
Co7 Co1 Co10 Co8 54.42(15)
Co3 Co1 Co10 Co8 123.21(15)
Co11 Co1 Co10 Co8 75.52(15)
Co5 Co1 Co10 Co8 1.52(12)
C25 Co10 Co11 C18 -130.9(17)
C11 Co10 Co11 C18 11.1(17)
C10 Co10 Co11 C18 -61.9(14)
C2 Co10 Co11 C18 107.4(12)
Co9 Co10 Co11 C18 119.2(10)
Co8 Co10 Co11 C18 64.1(10)
Co1 Co10 Co11 C18 158.7(10)
C25 Co10 Co11 C10 -69.0(17)
C11 Co10 Co11 C10 73.0(17)
C2 Co10 Co11 C10 169.3(12)
Co9 Co10 Co11 C10 -178.9(10)
Co8 Co10 Co11 C10 126.0(10)
Co1 Co10 Co11 C10 -139.4(10)
C25 Co10 Co11 C1 38.4(18)
C11 Co10 Co11 C1 -179.6(18)
C10 Co10 Co11 C1 107.4(15)
C2 Co10 Co11 C1 -83.4(13)
Co9 Co10 Co11 C1 -71.6(12)
Co8 Co10 Co11 C1 -126.6(12)
Co1 Co10 Co11 C1 -32.1(12)
C25 Co10 Co11 C2 121.8(15)
C11 Co10 Co11 C2 -96.3(15)
C10 Co10 Co11 C2 -169.3(12)
Co9 Co10 Co11 C2 11.8(6)
Co8 Co10 Co11 C2 -43.2(6)
Co1 Co10 Co11 C2 51.3(6)
C25 Co10 Co11 Co2 -119.0(18)
C11 Co10 Co11 Co2 23(2)
C10 Co10 Co11 Co2 -50.1(16)
C2 Co10 Co11 Co2 119.2(15)
Co9 Co10 Co11 Co2 131.0(13)
Co8 Co10 Co11 Co2 76.0(13)
Co1 Co10 Co11 Co2 170.5(13)
C25 Co10 Co11 Co7 93.0(14)
C11 Co10 Co11 Co7 -125.1(14)
C10 Co10 Co11 Co7 161.9(10)
C2 Co10 Co11 Co7 -28.8(6)
Co9 Co10 Co11 Co7 -17.0(2)
Co8 Co10 Co11 Co7 -72.05(19)
Co1 Co10 Co11 Co7 22.49(15)
C25 Co10 Co11 Co1 70.5(14)
C11 Co10 Co11 Co1 -147.6(14)
C10 Co10 Co11 Co1 139.4(10)
C2 Co10 Co11 Co1 -51.3(6)
Co9 Co10 Co11 Co1 -39.49(14)
Co8 Co10 Co11 Co1 -94.54(14)
C3 Co2 Co11 C18 68.2(14)
C19 Co2 Co11 C18 -65.6(15)
C1 Co2 Co11 C18 173.9(15)
Co4 Co2 Co11 C18 -176.4(11)
Co6 Co2 Co11 C18 128.1(11)
Co7 Co2 Co11 C18 -137.2(11)
C3 Co2 Co11 C10 10.0(13)
C19 Co2 Co11 C10 -123.8(14)
C18 Co2 Co11 C10 -58.2(15)
C1 Co2 Co11 C10 115.7(14)
Co4 Co2 Co11 C10 125.4(10)
Co6 Co2 Co11 C10 69.9(10)
Co7 Co2 Co11 C10 164.7(10)
C3 Co2 Co11 C1 -105.7(13)
C19 Co2 Co11 C1 120.5(14)
C18 Co2 Co11 C1 -173.9(15)
Co4 Co2 Co11 C1 9.7(10)
Co6 Co2 Co11 C1 -45.8(10)
Co7 Co2 Co11 C1 48.9(10)
C3 Co2 Co11 C2 166.9(11)
C19 Co2 Co11 C2 33.1(12)
C18 Co2 Co11 C2 98.7(13)
C1 Co2 Co11 C2 -87.4(12)
Co4 Co2 Co11 C2 -77.7(7)
Co6 Co2 Co11 C2 -133.2(7)
Co7 Co2 Co11 C2 -38.5(7)
C3 Co2 Co11 Co10 54.9(16)
C19 Co2 Co11 Co10 -78.9(17)
C18 Co2 Co11 Co10 -13.3(16)
C1 Co2 Co11 Co10 160.6(17)
Co4 Co2 Co11 Co10 170.3(13)
Co6 Co2 Co11 Co10 114.8(13)
Co7 Co2 Co11 Co10 -150.4(13)
C3 Co2 Co11 Co7 -154.7(9)
C19 Co2 Co11 Co7 71.5(10)
C18 Co2 Co11 Co7 137.2(11)
C1 Co2 Co11 Co7 -48.9(10)
Co4 Co2 Co11 Co7 -39.27(14)
Co6 Co2 Co11 Co7 -94.72(13)
C3 Co2 Co11 Co1 -135.5(9)
C19 Co2 Co11 Co1 90.7(10)
C18 Co2 Co11 Co1 156.4(11)
C1 Co2 Co11 Co1 -29.7(10)
Co4 Co2 Co11 Co1 -20.1(2)
Co6 Co2 Co11 Co1 -75.5(2)
Co7 Co2 Co11 Co1 19.20(16)
C1 Co7 Co11 C18 89.9(12)
C22 Co7 Co11 C18 56.0(16)
C9 Co7 Co11 C18 -56.8(10)
C8 Co7 Co11 C18 -166.9(12)
Co4 Co7 Co11 C18 74.4(8)
Co5 Co7 Co11 C18 -98.8(8)
Co1 Co7 Co11 C18 -166.0(8)
Co3 Co7 Co11 C18 131.2(8)
Co2 Co7 Co11 C18 33.1(8)
C1 Co7 Co11 C10 -75(3)
C22 Co7 Co11 C10 -109(3)
C9 Co7 Co11 C10 138(3)
C8 Co7 Co11 C10 28(3)
Co4 Co7 Co11 C10 -91(3)
Co5 Co7 Co11 C10 96(3)
Co1 Co7 Co11 C10 29(3)
Co3 Co7 Co11 C10 -34(3)
Co2 Co7 Co11 C10 -132(3)
C22 Co7 Co11 C1 -33.9(17)
C9 Co7 Co11 C1 -146.7(11)
C8 Co7 Co11 C1 103.3(12)
Co4 Co7 Co11 C1 -15.4(8)
Co5 Co7 Co11 C1 171.3(9)
Co1 Co7 Co11 C1 104.1(9)
Co3 Co7 Co11 C1 41.3(8)
Co2 Co7 Co11 C1 -56.7(8)
C1 Co7 Co11 C2 -151.9(10)
C22 Co7 Co11 C2 174.2(15)
C9 Co7 Co11 C2 61.4(8)
C8 Co7 Co11 C2 -48.7(10)
Co4 Co7 Co11 C2 -167.4(6)
Co5 Co7 Co11 C2 19.4(6)
Co1 Co7 Co11 C2 -47.8(5)
Co3 Co7 Co11 C2 -110.6(6)
Co2 Co7 Co11 C2 151.4(6)
C1 Co7 Co11 Co10 -128.7(9)
C22 Co7 Co11 Co10 -162.6(14)
C9 Co7 Co11 Co10 84.6(7)
C8 Co7 Co11 Co10 -25.4(8)
Co4 Co7 Co11 Co10 -144.13(19)
Co5 Co7 Co11 Co10 42.64(19)
Co1 Co7 Co11 Co10 -24.58(17)
Co3 Co7 Co11 Co10 -87.40(19)
Co2 Co7 Co11 Co10 174.6(2)
C1 Co7 Co11 Co2 56.7(8)
C22 Co7 Co11 Co2 22.8(14)
C9 Co7 Co11 Co2 -90.0(7)
C8 Co7 Co11 Co2 160.0(8)
Co4 Co7 Co11 Co2 41.28(13)
Co5 Co7 Co11 Co2 -131.95(14)
Co1 Co7 Co11 Co2 160.83(15)
Co3 Co7 Co11 Co2 98.01(12)
C1 Co7 Co11 Co1 -104.1(8)
C22 Co7 Co11 Co1 -138.0(14)
C9 Co7 Co11 Co1 109.2(7)
C8 Co7 Co11 Co1 -0.9(8)
Co4 Co7 Co11 Co1 -119.55(15)
Co5 Co7 Co11 Co1 67.22(12)
Co3 Co7 Co11 Co1 -62.82(11)
Co2 Co7 Co11 Co1 -160.83(15)
C14 Co1 Co11 C18 -103(3)
C8 Co1 Co11 C18 43(2)
C2 Co1 Co11 C18 -57(2)
C7 Co1 Co11 C18 151(2)
Co9 Co1 Co11 C18 -75(2)
Co7 Co1 Co11 C18 42(2)
Co3 Co1 Co11 C18 109(2)
Co5 Co1 Co11 C18 -19(2)
Co10 Co1 Co11 C18 -115(2)
C14 Co1 Co11 C10 44.3(17)
C8 Co1 Co11 C10 -170.5(12)
C2 Co1 Co11 C10 90.0(12)
C7 Co1 Co11 C10 -62.0(11)
Co9 Co1 Co11 C10 72.0(9)
Co7 Co1 Co11 C10 -171.4(9)
Co3 Co1 Co11 C10 -103.7(9)
Co5 Co1 Co11 C10 128.1(9)
Co10 Co1 Co11 C10 31.5(9)
C14 Co1 Co11 C1 171.3(16)
C8 Co1 Co11 C1 -43.6(11)
C2 Co1 Co11 C1 -143.0(12)
C7 Co1 Co11 C1 65.0(10)
Co9 Co1 Co11 C1 -161.0(8)
Co7 Co1 Co11 C1 -44.4(8)
Co3 Co1 Co11 C1 23.3(8)
Co5 Co1 Co11 C1 -104.9(8)
Co10 Co1 Co11 C1 158.5(8)
C14 Co1 Co11 C2 -45.7(17)
C8 Co1 Co11 C2 99.5(12)
C7 Co1 Co11 C2 -152.0(11)
Co9 Co1 Co11 C2 -18.0(8)
Co7 Co1 Co11 C2 98.7(9)
Co3 Co1 Co11 C2 166.3(9)
Co5 Co1 Co11 C2 38.2(8)
Co10 Co1 Co11 C2 -58.5(8)
C14 Co1 Co11 Co10 12.8(14)
C8 Co1 Co11 Co10 158.0(8)
C2 Co1 Co11 Co10 58.5(8)
C7 Co1 Co11 Co10 -93.5(7)
Co9 Co1 Co11 Co10 40.52(15)
Co7 Co1 Co11 Co10 157.14(16)
Co3 Co1 Co11 Co10 -135.21(16)
Co5 Co1 Co11 Co10 96.65(13)
C14 Co1 Co11 Co2 -165.4(14)
C8 Co1 Co11 Co2 -20.2(8)
C2 Co1 Co11 Co2 -119.7(9)
C7 Co1 Co11 Co2 88.4(7)
Co9 Co1 Co11 Co2 -137.6(2)
Co7 Co1 Co11 Co2 -21.03(18)
Co3 Co1 Co11 Co2 46.6(2)
Co5 Co1 Co11 Co2 -81.5(2)
Co10 Co1 Co11 Co2 -178.2(3)
C14 Co1 Co11 Co7 -144.4(14)
C8 Co1 Co11 Co7 0.8(8)
C2 Co1 Co11 Co7 -98.7(9)
C7 Co1 Co11 Co7 109.4(7)
Co9 Co1 Co11 Co7 -116.62(15)
Co3 Co1 Co11 Co7 67.65(12)
Co5 Co1 Co11 Co7 -60.49(11)
Co10 Co1 Co11 Co7 -157.14(16)
C22 Co7 C1 Co3 -84.9(11)
C9 Co7 C1 Co3 168.7(10)
C8 Co7 C1 Co3 18.4(13)
Co4 Co7 C1 Co3 -85.5(8)
Co5 Co7 C1 Co3 103.8(7)
Co1 Co7 C1 Co3 54.2(6)
Co11 Co7 C1 Co3 114.2(11)
Co2 Co7 C1 Co3 -167.2(14)
C22 Co7 C1 Co11 160.9(9)
C9 Co7 C1 Co11 54.6(16)
C8 Co7 C1 Co11 -95.8(10)
Co4 Co7 C1 Co11 160.3(10)
Co5 Co7 C1 Co11 -10.4(10)
Co1 Co7 C1 Co11 -60.0(6)
Co3 Co7 C1 Co11 -114.2(11)
Co2 Co7 C1 Co11 78.6(8)
C22 Co7 C1 Co6 -13(4)
C9 Co7 C1 Co6 -120(4)
C8 Co7 C1 Co6 90(4)
Co4 Co7 C1 Co6 -14(4)
Co5 Co7 C1 Co6 176(4)
Co1 Co7 C1 Co6 126(4)
Co11 Co7 C1 Co6 -174(5)
Co3 Co7 C1 Co6 72(4)
Co2 Co7 C1 Co6 -95(4)
C22 Co7 C1 Co2 82.3(11)
C9 Co7 C1 Co2 -24.1(18)
C8 Co7 C1 Co2 -174.4(10)
Co4 Co7 C1 Co2 81.7(8)
Co5 Co7 C1 Co2 -89.1(9)
Co1 Co7 C1 Co2 -138.6(8)
Co11 Co7 C1 Co2 -78.6(8)
Co3 Co7 C1 Co2 167.2(14)
C22 Co7 C1 Co4 0.6(10)
C9 Co7 C1 Co4 -105.8(13)
C8 Co7 C1 Co4 103.9(10)
Co5 Co7 C1 Co4 -170.7(2)
Co1 Co7 C1 Co4 139.7(6)
Co11 Co7 C1 Co4 -160.3(10)
Co3 Co7 C1 Co4 85.5(8)
Co2 Co7 C1 Co4 -81.7(8)
C13 Co3 C1 Co7 54.7(19)
C7 Co3 C1 Co7 -87.2(13)
C6 Co3 C1 Co7 173.7(10)
Co6 Co3 C1 Co7 164.5(13)
Co1 Co3 C1 Co7 -53.8(6)
Co4 Co3 C1 Co7 80.8(10)
C13 Co3 C1 Co11 144.5(15)
C7 Co3 C1 Co11 2.5(18)
C6 Co3 C1 Co11 -96.6(14)
Co6 Co3 C1 Co11 -105.8(16)
Co1 Co3 C1 Co11 35.9(10)
Co4 Co3 C1 Co11 170.5(18)
Co7 Co3 C1 Co11 89.8(12)
C13 Co3 C1 Co6 -109.8(17)
C7 Co3 C1 Co6 108.3(10)
C6 Co3 C1 Co6 9.2(11)
Co1 Co3 C1 Co6 141.7(8)
Co4 Co3 C1 Co6 -83.7(7)
Co7 Co3 C1 Co6 -164.5(13)
C13 Co3 C1 Co2 -72(6)
C7 Co3 C1 Co2 146(5)
C6 Co3 C1 Co2 47(6)
Co6 Co3 C1 Co2 38(5)
Co1 Co3 C1 Co2 180(6)
Co4 Co3 C1 Co2 -46(5)
Co7 Co3 C1 Co2 -127(6)
C13 Co3 C1 Co4 -26(2)
C7 Co3 C1 Co4 -168.0(9)
C6 Co3 C1 Co4 92.9(11)
Co6 Co3 C1 Co4 83.7(7)
Co1 Co3 C1 Co4 -134.6(8)
Co7 Co3 C1 Co4 -80.8(10)
C18 Co11 C1 Co7 -101.6(10)
C10 Co11 C1 Co7 158.4(11)
C2 Co11 C1 Co7 29.5(11)
Co10 Co11 C1 Co7 87.8(12)
Co2 Co11 C1 Co7 -96.8(10)
Co1 Co11 C1 Co7 57.6(5)
C18 Co11 C1 Co3 165.7(13)
C10 Co11 C1 Co3 65.7(18)
C2 Co11 C1 Co3 -63.2(16)
Co10 Co11 C1 Co3 -5(2)
Co2 Co11 C1 Co3 170.5(18)
Co7 Co11 C1 Co3 -92.7(13)
Co1 Co11 C1 Co3 -35.1(10)
C18 Co11 C1 Co6 76.6(13)
C10 Co11 C1 Co6 -23.4(16)
C2 Co11 C1 Co6 -152.2(9)
Co10 Co11 C1 Co6 -93.9(11)
Co2 Co11 C1 Co6 81.4(9)
Co7 Co11 C1 Co6 178.3(14)
Co1 Co11 C1 Co6 -124.1(9)
C18 Co11 C1 Co2 -4.8(12)
C10 Co11 C1 Co2 -104.8(12)
C2 Co11 C1 Co2 126.3(8)
Co10 Co11 C1 Co2 -175.3(4)
Co7 Co11 C1 Co2 96.8(10)
Co1 Co11 C1 Co2 154.5(8)
C18 Co11 C1 Co4 -40(4)
C10 Co11 C1 Co4 -140(3)
C2 Co11 C1 Co4 91(3)
Co10 Co11 C1 Co4 149(3)
Co2 Co11 C1 Co4 -35(3)
Co7 Co11 C1 Co4 62(3)
Co1 Co11 C1 Co4 119(4)
C21 Co6 C1 Co7 22(5)
C20 Co6 C1 Co7 174(4)
C6 Co6 C1 Co7 -82(4)
Co3 Co6 C1 Co7 -73(4)
Co4 Co6 C1 Co7 14(4)
Co2 Co6 C1 Co7 97(4)
C21 Co6 C1 Co3 95.4(13)
C20 Co6 C1 Co3 -112.8(13)
C6 Co6 C1 Co3 -9.1(11)
Co4 Co6 C1 Co3 86.9(8)
Co2 Co6 C1 Co3 170.2(13)
C21 Co6 C1 Co11 -151.6(12)
C20 Co6 C1 Co11 0.2(18)
C6 Co6 C1 Co11 103.9(11)
Co3 Co6 C1 Co11 113.0(12)
Co4 Co6 C1 Co11 -160.1(13)
Co2 Co6 C1 Co11 -76.8(9)
C21 Co6 C1 Co2 -74.9(14)
C20 Co6 C1 Co2 77.0(15)
C6 Co6 C1 Co2 -179.3(10)
Co3 Co6 C1 Co2 -170.2(13)
Co4 Co6 C1 Co2 -83.3(8)
C21 Co6 C1 Co4 8.5(14)
C20 Co6 C1 Co4 160.3(12)
C6 Co6 C1 Co4 -96.0(10)
Co3 Co6 C1 Co4 -86.9(8)
Co2 Co6 C1 Co4 83.3(8)
C3 Co2 C1 Co7 -162.0(10)
C19 Co2 C1 Co7 -12.0(16)
C18 Co2 C1 Co7 91.8(12)
Co11 Co2 C1 Co7 87.2(8)
Co4 Co2 C1 Co7 -80.1(10)
Co6 Co2 C1 Co7 -163.8(14)
C3 Co2 C1 Co3 -36(6)
C19 Co2 C1 Co3 114(6)
C18 Co2 C1 Co3 -142(6)
Co11 Co2 C1 Co3 -147(6)
Co4 Co2 C1 Co3 46(5)
Co6 Co2 C1 Co3 -38(5)
Co7 Co2 C1 Co3 126(6)
C3 Co2 C1 Co11 110.7(11)
C19 Co2 C1 Co11 -99.2(13)
C18 Co2 C1 Co11 4.6(11)
Co4 Co2 C1 Co11 -167.3(13)
Co6 Co2 C1 Co11 109.0(11)
Co7 Co2 C1 Co11 -87.2(8)
C3 Co2 C1 Co6 1.8(14)
C19 Co2 C1 Co6 151.8(11)
C18 Co2 C1 Co6 -104.3(10)
Co11 Co2 C1 Co6 -109.0(11)
Co4 Co2 C1 Co6 83.8(7)
Co7 Co2 C1 Co6 163.8(14)
C3 Co2 C1 Co4 -82.0(13)
C19 Co2 C1 Co4 68.0(13)
C18 Co2 C1 Co4 171.9(10)
Co11 Co2 C1 Co4 167.3(13)
Co6 Co2 C1 Co4 -83.8(7)
Co7 Co2 C1 Co4 80.1(10)
C5 Co4 C1 Co7 -103.5(14)
C4 Co4 C1 Co7 105.3(11)
C22 Co4 C1 Co7 -0.6(9)
Co2 Co4 C1 Co7 97.7(9)
Co6 Co4 C1 Co7 -176.2(10)
Co3 Co4 C1 Co7 -93.8(9)
C5 Co4 C1 Co3 -9.8(18)
C4 Co4 C1 Co3 -160.9(9)
C22 Co4 C1 Co3 93.2(10)
Co7 Co4 C1 Co3 93.8(9)
Co2 Co4 C1 Co3 -168.6(13)
Co6 Co4 C1 Co3 -82.4(8)
C5 Co4 C1 Co11 -166(3)
C4 Co4 C1 Co11 43(4)
C22 Co4 C1 Co11 -63(4)
Co7 Co4 C1 Co11 -63(3)
Co2 Co4 C1 Co11 35(3)
Co6 Co4 C1 Co11 121(4)
Co3 Co4 C1 Co11 -157(4)
C5 Co4 C1 Co6 72.6(15)
C4 Co4 C1 Co6 -78.5(12)
C22 Co4 C1 Co6 175.6(9)
Co7 Co4 C1 Co6 176.2(10)
Co2 Co4 C1 Co6 -86.1(8)
Co3 Co4 C1 Co6 82.4(8)
C5 Co4 C1 Co2 158.8(12)
C4 Co4 C1 Co2 7.6(15)
C22 Co4 C1 Co2 -98.2(10)
Co7 Co4 C1 Co2 -97.7(9)
Co6 Co4 C1 Co2 86.1(8)
Co3 Co4 C1 Co2 168.6(13)
C23 Co5 C2 Co8 -111(2)
C24 Co5 C2 Co8 9.2(11)
C9 Co5 C2 Co8 109.2(8)
Co7 Co5 C2 Co8 140.2(6)
Co9 Co5 C2 Co8 -84.2(6)
Co1 Co5 C2 Co8 -163.4(10)
C23 Co5 C2 Co1 53(2)
C24 Co5 C2 Co1 172.6(10)
C9 Co5 C2 Co1 -87.5(9)
Co8 Co5 C2 Co1 163.4(10)
Co7 Co5 C2 Co1 -56.4(5)
Co9 Co5 C2 Co1 79.2(6)
C23 Co5 C2 Co11 140(2)
C24 Co5 C2 Co11 -99.8(13)
C9 Co5 C2 Co11 0.1(13)
Co8 Co5 C2 Co11 -109.0(11)
Co7 Co5 C2 Co11 31.2(8)
Co9 Co5 C2 Co11 166.8(12)
Co1 Co5 C2 Co11 87.6(9)
C23 Co5 C2 Co10 -57(4)
C24 Co5 C2 Co10 63(4)
C9 Co5 C2 Co10 163(3)
Co8 Co5 C2 Co10 54(3)
Co7 Co5 C2 Co10 -166(4)
Co9 Co5 C2 Co10 -31(3)
Co1 Co5 C2 Co10 -110(4)
C23 Co5 C2 Co9 -26(2)
C24 Co5 C2 Co9 93.4(10)
C9 Co5 C2 Co9 -166.6(7)
Co8 Co5 C2 Co9 84.2(6)
Co7 Co5 C2 Co9 -135.6(5)
Co1 Co5 C2 Co9 -79.2(6)
C17 Co8 C2 Co5 -110.1(16)
C12 Co8 C2 Co5 84.9(14)
C24 Co8 C2 Co5 -8.6(10)
Co9 Co8 C2 Co5 85.7(7)
Co10 Co8 C2 Co5 166.9(10)
C17 Co8 C2 Co1 169(4)
C12 Co8 C2 Co1 4(5)
C24 Co8 C2 Co1 -89(4)
Co5 Co8 C2 Co1 -81(4)
Co9 Co8 C2 Co1 5(4)
Co10 Co8 C2 Co1 86(4)
C17 Co8 C2 Co11 8(2)
C12 Co8 C2 Co11 -156.7(13)
C24 Co8 C2 Co11 109.7(12)
Co5 Co8 C2 Co11 118.4(12)
Co9 Co8 C2 Co11 -155.9(14)
Co10 Co8 C2 Co11 -74.7(9)
C17 Co8 C2 Co10 83.0(16)
C12 Co8 C2 Co10 -82.0(14)
C24 Co8 C2 Co10 -175.5(10)
Co5 Co8 C2 Co10 -166.9(10)
Co9 Co8 C2 Co10 -81.2(6)
C17 Co8 C2 Co9 164.2(14)
C12 Co8 C2 Co9 -0.8(16)
C24 Co8 C2 Co9 -94.3(11)
Co5 Co8 C2 Co9 -85.7(7)
Co10 Co8 C2 Co9 81.2(6)
C14 Co1 C2 Co5 -84.2(10)
C8 Co1 C2 Co5 21.8(11)
C7 Co1 C2 Co5 161.6(10)
Co9 Co1 C2 Co5 -84.6(7)
Co7 Co1 C2 Co5 56.2(5)
Co3 Co1 C2 Co5 103.0(6)
Co11 Co1 C2 Co5 118.5(9)
Co10 Co1 C2 Co5 -164.6(11)
C14 Co1 C2 Co8 -5(5)
C8 Co1 C2 Co8 101(4)
C7 Co1 C2 Co8 -119(4)
Co9 Co1 C2 Co8 -5(4)
Co7 Co1 C2 Co8 136(4)
Co3 Co1 C2 Co8 -178(4)
Co11 Co1 C2 Co8 -162(5)
Co5 Co1 C2 Co8 79(4)
Co10 Co1 C2 Co8 -85(4)
C14 Co1 C2 Co11 157.3(9)
C8 Co1 C2 Co11 -96.7(10)
C7 Co1 C2 Co11 43.1(14)
Co9 Co1 C2 Co11 156.9(11)
Co7 Co1 C2 Co11 -62.3(5)
Co3 Co1 C2 Co11 -15.5(10)
Co5 Co1 C2 Co11 -118.5(9)
Co10 Co1 C2 Co11 76.9(8)
C14 Co1 C2 Co10 80.4(10)
C8 Co1 C2 Co10 -173.6(9)
C7 Co1 C2 Co10 -33.7(14)
Co9 Co1 C2 Co10 80.1(6)
Co7 Co1 C2 Co10 -139.2(7)
Co3 Co1 C2 Co10 -92.3(6)
Co11 Co1 C2 Co10 -76.9(8)
Co5 Co1 C2 Co10 164.6(11)
C14 Co1 C2 Co9 0.4(11)
C8 Co1 C2 Co9 106.3(9)
C7 Co1 C2 Co9 -113.8(11)
Co7 Co1 C2 Co9 140.7(7)
Co3 Co1 C2 Co9 -172.4(2)
Co11 Co1 C2 Co9 -156.9(11)
Co5 Co1 C2 Co9 84.6(7)
Co10 Co1 C2 Co9 -80.1(6)
C18 Co11 C2 Co5 69.0(14)
C10 Co11 C2 Co5 166.6(11)
C1 Co11 C2 Co5 -51.6(13)
Co10 Co11 C2 Co5 175.0(12)
Co2 Co11 C2 Co5 6.2(13)
Co7 Co11 C2 Co5 -30.5(7)
Co1 Co11 C2 Co5 -91.1(10)
C18 Co11 C2 Co8 -25.3(16)
C10 Co11 C2 Co8 72.3(12)
C1 Co11 C2 Co8 -145.9(10)
Co10 Co11 C2 Co8 80.7(9)
Co2 Co11 C2 Co8 -88.1(10)
Co7 Co11 C2 Co8 -124.8(10)
Co1 Co11 C2 Co8 174.6(15)
C18 Co11 C2 Co1 160.1(10)
C10 Co11 C2 Co1 -102.2(10)
C1 Co11 C2 Co1 39.5(11)
Co10 Co11 C2 Co1 -93.8(7)
Co2 Co11 C2 Co1 97.3(7)
Co7 Co11 C2 Co1 60.6(5)
C18 Co11 C2 Co10 -106.0(11)
C10 Co11 C2 Co10 -8.4(10)
C1 Co11 C2 Co10 133.4(8)
Co2 Co11 C2 Co10 -168.8(3)
Co7 Co11 C2 Co10 154.5(5)
Co1 Co11 C2 Co10 93.8(7)
C18 Co11 C2 Co9 -141(2)
C10 Co11 C2 Co9 -44(2)
C1 Co11 C2 Co9 98(2)
Co10 Co11 C2 Co9 -35.3(19)
Co2 Co11 C2 Co9 155.9(18)
Co7 Co11 C2 Co9 119(2)
Co1 Co11 C2 Co9 58.6(19)
C25 Co10 C2 Co5 100(4)
C11 Co10 C2 Co5 -52(4)
C10 Co10 C2 Co5 -156(4)
Co11 Co10 C2 Co5 -164(4)
Co9 Co10 C2 Co5 31(3)
Co8 Co10 C2 Co5 -53(3)
Co1 Co10 C2 Co5 110(4)
C25 Co10 C2 Co8 153.3(15)
C11 Co10 C2 Co8 1.1(14)
C10 Co10 C2 Co8 -102.8(9)
Co11 Co10 C2 Co8 -111.0(8)
Co9 Co10 C2 Co8 84.4(6)
Co1 Co10 C2 Co8 163.2(10)
C25 Co10 C2 Co1 -9.8(17)
C11 Co10 C2 Co1 -162.1(12)
C10 Co10 C2 Co1 94.1(10)
Co11 Co10 C2 Co1 85.9(6)
Co9 Co10 C2 Co1 -78.8(6)
Co8 Co10 C2 Co1 -163.2(10)
C25 Co10 C2 Co11 -95.7(16)
C11 Co10 C2 Co11 112.1(12)
C10 Co10 C2 Co11 8.2(9)
Co9 Co10 C2 Co11 -164.7(8)
Co8 Co10 C2 Co11 111.0(8)
Co1 Co10 C2 Co11 -85.9(6)
C25 Co10 C2 Co9 69.0(16)
C11 Co10 C2 Co9 -83.2(13)
C10 Co10 C2 Co9 172.9(8)
Co11 Co10 C2 Co9 164.7(8)
Co8 Co10 C2 Co9 -84.4(6)
Co1 Co10 C2 Co9 78.8(6)
C15 Co9 C2 Co5 -6.2(15)
C16 Co9 C2 Co5 -167.7(11)
C14 Co9 C2 Co5 93.2(8)
Co1 Co9 C2 Co5 93.5(7)
Co10 Co9 C2 Co5 -171.6(9)
Co8 Co9 C2 Co5 -85.0(7)
C15 Co9 C2 Co8 78.8(15)
C16 Co9 C2 Co8 -82.7(13)
C14 Co9 C2 Co8 178.2(9)
Co1 Co9 C2 Co8 178.5(11)
Co10 Co9 C2 Co8 -86.7(7)
Co5 Co9 C2 Co8 85.0(7)
C15 Co9 C2 Co1 -99.7(14)
C16 Co9 C2 Co1 98.8(13)
C14 Co9 C2 Co1 -0.3(9)
Co10 Co9 C2 Co1 94.8(7)
Co8 Co9 C2 Co1 -178.5(11)
Co5 Co9 C2 Co1 -93.5(7)
C15 Co9 C2 Co11 -160(2)
C16 Co9 C2 Co11 39(3)
C14 Co9 C2 Co11 -60(2)
Co1 Co9 C2 Co11 -60.0(19)
Co10 Co9 C2 Co11 34.8(19)
Co8 Co9 C2 Co11 121(3)
Co5 Co9 C2 Co11 -154(3)
C15 Co9 C2 Co10 165.4(12)
C16 Co9 C2 Co10 4.0(13)
C14 Co9 C2 Co10 -95.1(8)
Co1 Co9 C2 Co10 -94.8(7)
Co8 Co9 C2 Co10 86.7(7)
Co5 Co9 C2 Co10 171.6(9)
C19 Co2 C3 O3 50(16)
C18 Co2 C3 O3 -47(16)
C1 Co2 C3 O3 -152(15)
Co11 Co2 C3 O3 -91(16)
Co4 Co2 C3 O3 157(16)
Co6 Co2 C3 O3 -151(16)
Co7 Co2 C3 O3 175(14)
C5 Co4 C4 O4 0(21)
C22 Co4 C4 O4 -97(21)
C1 Co4 C4 O4 159(20)
Co7 Co4 C4 O4 -142(20)
Co2 Co4 C4 O4 165(21)
Co6 Co4 C4 O4 110(21)
Co3 Co4 C4 O4 106(20)
C4 Co4 C5 O5 -70(17)
C22 Co4 C5 O5 31(17)
C1 Co4 C5 O5 133(17)
Co7 Co4 C5 O5 71(17)
Co2 Co4 C5 O5 -142(16)
Co6 Co4 C5 O5 -179(100)
Co3 Co4 C5 O5 126(17)
C13 Co3 C6 O6 -35(3)
C1 Co3 C6 O6 175(3)
C7 Co3 C6 O6 57(3)
Co6 Co3 C6 O6 -176(4)
Co1 Co3 C6 O6 91(3)
Co4 Co3 C6 O6 -136(3)
Co7 Co3 C6 O6 -179(2)
C13 Co3 C6 Co6 141.1(10)
C1 Co3 C6 Co6 -9.3(11)
C7 Co3 C6 Co6 -126.7(9)
Co1 Co3 C6 Co6 -92.8(10)
Co4 Co3 C6 Co6 39.8(8)
Co7 Co3 C6 Co6 -2.4(17)
C21 Co6 C6 O6 57(4)
C20 Co6 C6 O6 -43(4)
C1 Co6 C6 O6 -175(3)
Co3 Co6 C6 O6 176(4)
Co4 Co6 C6 O6 136(3)
Co2 Co6 C6 O6 -176(2)
C21 Co6 C6 Co3 -118.7(11)
C20 Co6 C6 Co3 141.2(11)
C1 Co6 C6 Co3 8.9(11)
Co4 Co6 C6 Co3 -40.4(8)
Co2 Co6 C6 Co3 8.1(18)
C13 Co3 C7 O7 60(3)
C1 Co3 C7 O7 -140(3)
C6 Co3 C7 O7 -38(3)
Co6 Co3 C7 O7 -83(3)
Co1 Co3 C7 O7 175(4)
Co4 Co3 C7 O7 -169.8(17)
Co7 Co3 C7 O7 175(3)
C13 Co3 C7 Co1 -114.3(10)
C1 Co3 C7 Co1 45.6(13)
C6 Co3 C7 Co1 147.5(10)
Co6 Co3 C7 Co1 102.8(7)
Co4 Co3 C7 Co1 16(3)
Co7 Co3 C7 Co1 0.1(8)
C14 Co1 C7 O7 -27(3)
C8 Co1 C7 O7 -126(3)
C2 Co1 C7 O7 93(3)
Co9 Co1 C7 O7 18(3)
Co7 Co1 C7 O7 -175(3)
Co3 Co1 C7 O7 -175(3)
Co11 Co1 C7 O7 124(3)
Co5 Co1 C7 O7 175.3(16)
Co10 Co1 C7 O7 70(3)
C14 Co1 C7 Co3 148.0(10)
C8 Co1 C7 Co3 48.9(11)
C2 Co1 C7 Co3 -91.8(12)
Co9 Co1 C7 Co3 -166.8(3)
Co7 Co1 C7 Co3 -0.2(9)
Co11 Co1 C7 Co3 -61.3(7)
Co5 Co1 C7 Co3 -10(4)
Co10 Co1 C7 Co3 -114.9(6)
C1 Co7 C8 O8 -127(3)
C22 Co7 C8 O8 -21(3)
C9 Co7 C8 O8 72(3)
Co4 Co7 C8 O8 -70(3)
Co5 Co7 C8 O8 111(3)
Co1 Co7 C8 O8 -179(4)
Co11 Co7 C8 O8 -178(3)
Co3 Co7 C8 O8 -114(3)
Co2 Co7 C8 O8 -136(2)
C1 Co7 C8 Co1 51.4(12)
C22 Co7 C8 Co1 157.9(11)
C9 Co7 C8 Co1 -109.1(10)
Co4 Co7 C8 Co1 108.2(7)
Co5 Co7 C8 Co1 -70.5(7)
Co11 Co7 C8 Co1 1.0(10)
Co3 Co7 C8 Co1 64.8(7)
Co2 Co7 C8 Co1 42(2)
C14 Co1 C8 O8 -19(3)
C2 Co1 C8 O8 -133(3)
C7 Co1 C8 O8 75(3)
Co9 Co1 C8 O8 -77(3)
Co7 Co1 C8 O8 179(4)
Co3 Co1 C8 O8 110(3)
Co11 Co1 C8 O8 178(3)
Co5 Co1 C8 O8 -117(3)
Co10 Co1 C8 O8 -142(2)
C14 Co1 C8 Co7 161.9(9)
C2 Co1 C8 Co7 48.8(11)
C7 Co1 C8 Co7 -104.1(10)
Co9 Co1 C8 Co7 104.1(7)
Co3 Co1 C8 Co7 -68.9(7)
Co11 Co1 C8 Co7 -1.0(10)
Co5 Co1 C8 Co7 64.5(6)
Co10 Co1 C8 Co7 39(2)
C1 Co7 C9 O9 82(3)
C22 Co7 C9 O9 -28(3)
C8 Co7 C9 O9 -126(3)
Co4 Co7 C9 O9 10(3)
Co5 Co7 C9 O9 -179(3)
Co1 Co7 C9 O9 -175(3)
Co11 Co7 C9 O9 120(3)
Co3 Co7 C9 O9 -170(3)
Co2 Co7 C9 O9 66(3)
C1 Co7 C9 Co5 -98.9(13)
C22 Co7 C9 Co5 150.8(10)
C8 Co7 C9 Co5 53.1(11)
Co4 Co7 C9 Co5 -171.0(2)
Co1 Co7 C9 Co5 3.8(9)
Co11 Co7 C9 Co5 -61.0(7)
Co3 Co7 C9 Co5 9(6)
Co2 Co7 C9 Co5 -115.3(6)
C23 Co5 C9 O9 61(3)
C24 Co5 C9 O9 -37(3)
C2 Co5 C9 O9 -137(2)
Co8 Co5 C9 O9 -83(3)
Co7 Co5 C9 O9 179(3)
Co9 Co5 C9 O9 -169.0(14)
Co1 Co5 C9 O9 176(2)
C23 Co5 C9 Co7 -117.8(11)
C24 Co5 C9 Co7 143.6(12)
C2 Co5 C9 Co7 43.4(10)
Co8 Co5 C9 Co7 97.4(7)
Co9 Co5 C9 Co7 12(2)
Co1 Co5 C9 Co7 -3.4(8)
C18 Co11 C10 O10 -49(4)
C1 Co11 C10 O10 56(4)
C2 Co11 C10 O10 -171(3)
Co10 Co11 C10 O10 -180(4)
Co2 Co11 C10 O10 -8(4)
Co7 Co11 C10 O10 116(3)
Co1 Co11 C10 O10 142(3)
C18 Co11 C10 Co10 130.3(10)
C1 Co11 C10 Co10 -124.6(10)
C2 Co11 C10 Co10 8.6(10)
Co2 Co11 C10 Co10 171.3(3)
Co7 Co11 C10 Co10 -64(3)
Co1 Co11 C10 Co10 -38.7(9)
C25 Co10 C10 O10 -56(4)
C11 Co10 C10 O10 55(4)
C2 Co10 C10 O10 171(3)
Co11 Co10 C10 O10 180(4)
Co9 Co10 C10 O10 -178(2)
Co8 Co10 C10 O10 125(3)
Co1 Co10 C10 O10 -146(3)
C25 Co10 C10 Co11 124.4(13)
C11 Co10 C10 Co11 -124.2(13)
C2 Co10 C10 Co11 -8.4(10)
Co9 Co10 C10 Co11 2(2)
Co8 Co10 C10 Co11 -54.6(8)
Co1 Co10 C10 Co11 34.8(8)
C25 Co10 C11 O11 9(8)
C10 Co10 C11 O11 -88(8)
C2 Co10 C11 O11 167(8)
Co11 Co10 C11 O11 -135(7)
Co9 Co10 C11 O11 117(8)
Co8 Co10 C11 O11 168(8)
Co1 Co10 C11 O11 141(7)
C17 Co8 C12 O12 -26(9)
C2 Co8 C12 O12 143(8)
C24 Co8 C12 O12 -123(8)
Co5 Co8 C12 O12 -166(8)
Co9 Co8 C12 O12 143(9)
Co10 Co8 C12 O12 93(8)
C1 Co3 C13 O13 30(100)
C7 Co3 C13 O13 177(100)
C6 Co3 C13 O13 -89(100)
Co6 Co3 C13 O13 -49(100)
Co1 Co3 C13 O13 130(100)
Co4 Co3 C13 O13 11(100)
Co7 Co3 C13 O13 67(100)
C8 Co1 C14 O14 58(5)
C2 Co1 C14 O14 171(5)
C7 Co1 C14 O14 -47(5)
Co9 Co1 C14 O14 171(5)
Co7 Co1 C14 O14 80(5)
Co3 Co1 C14 O14 -17(5)
Co11 Co1 C14 O14 -155(4)
Co5 Co1 C14 O14 128(5)
Co10 Co1 C14 O14 -145(5)
C8 Co1 C14 Co9 -113.2(9)
C2 Co1 C14 Co9 -0.3(10)
C7 Co1 C14 Co9 141.2(9)
Co7 Co1 C14 Co9 -91.7(10)
Co3 Co1 C14 Co9 171.6(3)
Co11 Co1 C14 Co9 33.4(17)
Co5 Co1 C14 Co9 -43.6(6)
Co10 Co1 C14 Co9 43.7(6)
C15 Co9 C14 O14 -42(3)
C16 Co9 C14 O14 58(2)
C2 Co9 C14 O14 -175(2)
Co1 Co9 C14 O14 -175(3)
Co10 Co9 C14 O14 135(2)
Co8 Co9 C14 O14 -172.9(17)
Co5 Co9 C14 O14 -130(2)
C15 Co9 C14 Co1 133.1(12)
C16 Co9 C14 Co1 -126.4(12)
C2 Co9 C14 Co1 0.3(9)
Co10 Co9 C14 Co1 -49.3(7)
Co8 Co9 C14 Co1 2.3(14)
Co5 Co9 C14 Co1 45.6(7)
C16 Co9 C15 O15 -52(44)
C2 Co9 C15 O15 143(43)
C14 Co9 C15 O15 44(44)
Co1 Co9 C15 O15 82(44)
Co10 Co9 C15 O15 -123(41)
Co8 Co9 C15 O15 -167(43)
Co5 Co9 C15 O15 139(44)
C15 Co9 C16 O16 32(14)
C2 Co9 C16 O16 -162(14)
C14 Co9 C16 O16 -63(14)
Co1 Co9 C16 O16 -104(14)
Co10 Co9 C16 O16 -159(14)
Co8 Co9 C16 O16 149(14)
Co5 Co9 C16 O16 155(11)
C12 Co8 C17 O17 7(36)
C2 Co8 C17 O17 -160(35)
C24 Co8 C17 O17 100(35)
Co5 Co8 C17 O17 135(35)
Co9 Co8 C17 O17 -62(38)
Co10 Co8 C17 O17 -106(35)
C10 Co11 C18 O18 -30(3)
C1 Co11 C18 O18 -160(3)
C2 Co11 C18 O18 73(4)
Co10 Co11 C18 O18 12(4)
Co2 Co11 C18 O18 -165(4)
Co7 Co11 C18 O18 154(3)
Co1 Co11 C18 O18 118(3)
C10 Co11 C18 Co2 134.8(11)
C1 Co11 C18 Co2 4.8(12)
C2 Co11 C18 Co2 -121.5(9)
Co10 Co11 C18 Co2 177.5(3)
Co7 Co11 C18 Co2 -40.8(9)
Co1 Co11 C18 Co2 -77(2)
C3 Co2 C18 O18 36(3)
C19 Co2 C18 O18 -65(3)
C1 Co2 C18 O18 161(3)
Co11 Co2 C18 O18 166(4)
Co4 Co2 C18 O18 172(2)
Co6 Co2 C18 O18 114(3)
Co7 Co2 C18 O18 -158(3)
C3 Co2 C18 Co11 -129.8(10)
C19 Co2 C18 Co11 128.6(11)
C1 Co2 C18 Co11 -4.7(12)
Co4 Co2 C18 Co11 6(2)
Co6 Co2 C18 Co11 -52.4(9)
Co7 Co2 C18 Co11 36.1(8)
C3 Co2 C19 O19 28(35)
C18 Co2 C19 O19 127(35)
C1 Co2 C19 O19 -127(34)
Co11 Co2 C19 O19 171(34)
Co4 Co2 C19 O19 -81(35)
Co6 Co2 C19 O19 -50(36)
Co7 Co2 C19 O19 -135(35)
C21 Co6 C20 O20 19(19)
C6 Co6 C20 O20 118(19)
C1 Co6 C20 O20 -138(19)
Co3 Co6 C20 O20 157(18)
Co4 Co6 C20 O20 -56(21)
Co2 Co6 C20 O20 -89(19)
C20 Co6 C21 O21 23(25)
C6 Co6 C21 O21 -75(25)
C1 Co6 C21 O21 -178(100)
Co3 Co6 C21 O21 -122(25)
Co4 Co6 C21 O21 -172(25)
Co2 Co6 C21 O21 135(25)
C1 Co7 C22 O22 170(3)
C9 Co7 C22 O22 -49(3)
C8 Co7 C22 O22 55(3)
Co4 Co7 C22 O22 171(4)
Co5 Co7 C22 O22 -20(4)
Co1 Co7 C22 O22 80(4)
Co11 Co7 C22 O22 -165(2)
Co3 Co7 C22 O22 126(3)
Co2 Co7 C22 O22 -147(3)
C1 Co7 C22 Co4 -0.6(10)
C9 Co7 C22 Co4 140.5(9)
C8 Co7 C22 Co4 -115.6(10)
Co5 Co7 C22 Co4 169.9(3)
Co1 Co7 C22 Co4 -90.2(12)
Co11 Co7 C22 Co4 24.1(18)
Co3 Co7 C22 Co4 -44.5(7)
Co2 Co7 C22 Co4 42.2(7)
C5 Co4 C22 O22 -37(3)
C4 Co4 C22 O22 62(3)
C1 Co4 C22 O22 -170(3)
Co7 Co4 C22 O22 -171(4)
Co2 Co4 C22 O22 141(3)
Co6 Co4 C22 O22 -165(2)
Co3 Co4 C22 O22 -125(3)
C5 Co4 C22 Co7 134.2(10)
C4 Co4 C22 Co7 -127.2(9)
C1 Co4 C22 Co7 0.5(9)
Co2 Co4 C22 Co7 -47.8(8)
Co6 Co4 C22 Co7 5.9(17)
Co3 Co4 C22 Co7 46.2(7)
C24 Co5 C23 O23 178(100)
C2 Co5 C23 O23 -63(45)
C9 Co5 C23 O23 81(44)
Co8 Co5 C23 O23 -144(43)
Co7 Co5 C23 O23 38(44)
Co9 Co5 C23 O23 -83(44)
Co1 Co5 C23 O23 -25(44)
C23 Co5 C24 O24 -38(4)
C2 Co5 C24 O24 168(4)
C9 Co5 C24 O24 53(4)
Co8 Co5 C24 O24 177(5)
Co7 Co5 C24 O24 88(4)
Co9 Co5 C24 O24 -142(4)
Co1 Co5 C24 O24 176(3)
C23 Co5 C24 Co8 144.7(12)
C2 Co5 C24 Co8 -9.1(11)
C9 Co5 C24 Co8 -124.4(10)
Co7 Co5 C24 Co8 -88.8(12)
Co9 Co5 C24 Co8 41.0(9)
Co1 Co5 C24 Co8 -1(2)
C17 Co8 C24 O24 -35(3)
C12 Co8 C24 O24 69(3)
C2 Co8 C24 O24 -169(3)
Co5 Co8 C24 O24 -178(4)
Co9 Co8 C24 O24 141(3)
Co10 Co8 C24 O24 -174(2)
C17 Co8 C24 Co5 142.5(13)
C12 Co8 C24 Co5 -113.2(12)
C2 Co8 C24 Co5 8.9(11)
Co9 Co8 C24 Co5 -41.2(9)
Co10 Co8 C24 Co5 4(2)
C11 Co10 C25 O25 -27(15)
C10 Co10 C25 O25 74(15)
C2 Co10 C25 O25 -180(100)
Co11 Co10 C25 O25 119(14)
Co9 Co10 C25 O25 -133(15)
Co8 Co10 C25 O25 -109(14)
Co1 Co10 C25 O25 174(15)
C105 N1 C101 C102 -62(3)
C103 N1 C101 C102 178(2)
C107 N1 C101 C102 58(3)
C105 N1 C103 C104 57(3)
C101 N1 C103 C104 176(2)
C107 N1 C103 C104 -62(3)
C103 N1 C105 C106 56(3)
C101 N1 C105 C106 -60(3)
C107 N1 C105 C106 177(2)
C105 N1 C107 C108 176(2)
C103 N1 C107 C108 -63(3)
C101 N1 C107 C108 55(3)
C217 N2 C201 C202 152(46)
C215 N2 C201 C202 118(5)
C203 N2 C201 C202 -61(4)
C207 N2 C201 C202 180(4)
C213 N2 C201 C202 -121(5)
C211 N2 C201 C202 -3(4)
C205 N2 C201 C202 60(4)
C201 N2 C203 C204 -54(5)
C217 N2 C203 C204 124(5)
C215 N2 C203 C204 -59(46)
C207 N2 C203 C204 58(5)
C213 N2 C203 C204 1(5)
C211 N2 C203 C204 -119(5)
C205 N2 C203 C204 -176(4)
C201 N2 C205 C206 68(4)
C217 N2 C205 C206 -108(5)
C215 N2 C205 C206 15(5)
C203 N2 C205 C206 -169(4)
C207 N2 C205 C206 -44(5)
C213 N2 C205 C206 64(51)
C211 N2 C205 C206 135(5)
C201 N2 C207 C208 -178(4)
C217 N2 C207 C208 0(5)
C215 N2 C207 C208 -122(5)
C203 N2 C207 C208 63(4)
C213 N2 C207 C208 124(5)
C211 N2 C207 C208 138(60)
C205 N2 C207 C208 -61(5)
C201 N2 C211 C212 2(7)
C217 N2 C211 C212 -176(8)
C215 N2 C211 C212 -53(9)
C203 N2 C211 C212 123(8)
C207 N2 C211 C212 47(65)
C213 N2 C211 C212 61(9)
C205 N2 C211 C212 -115(8)
C201 N2 C213 C214 116(7)
C217 N2 C213 C214 -69(7)
C215 N2 C213 C214 168(6)
C203 N2 C213 C214 -8(6)
C207 N2 C213 C214 -131(7)
C211 N2 C213 C214 50(7)
C205 N2 C213 C214 120(49)
C201 N2 C215 C216 -132(8)
C217 N2 C215 C216 51(9)
C203 N2 C215 C216 -127(42)
C207 N2 C215 C216 115(8)
C213 N2 C215 C216 175(7)
C211 N2 C215 C216 -68(8)
C205 N2 C215 C216 -8(7)
C201 N2 C217 C218 40(50)
C215 N2 C217 C218 73(7)
C203 N2 C217 C218 -107(6)
C207 N2 C217 C218 12(6)
C213 N2 C217 C218 -45(8)
C211 N2 C217 C218 -165(6)
C205 N2 C217 C218 134(7)
